data_4515201
loop_
_publ_author_name
'Ghosh, Atanu'
'Huang, Ren-Wu'
'Alamer, Badriah'
'Abou-Hamad, Edy'
'Hedhili, Mohamed Nejib'
'Mohammed, Omar F.'
'Bakr, Osman M.'

_publ_section_title
;
 [Cu61(StBu)26S6Cl6H14]+: A Core--Shell Superatom Nanocluster with a
 Quasi-J36 Cu19 Core and an &#x201C;18-Crown-6&#x201D; Metal-Sulfide-like
 Stabilizing Belt
;
_journal_issue 3
_journal_name_full 'ACS Materials Letters'
_journal_page_first 297
_journal_paper_doi 10.1021/acsmaterialslett.9b00122
_journal_volume 1
_journal_year 2019
_chemical_formula_moiety 'C104 H234 Cl6 Cu61 S32, 6(C H Cl3)'
_chemical_formula_sum 'C110 H240 Cl24 Cu61 S32'
_chemical_formula_weight 7315.67
_space_group_crystal_system monoclinic
_space_group_IT_number 15
_space_group_name_Hall '-C 2yc'
_space_group_name_H-M_alt 'C 1 2/c 1'
_symmetry_space_group_name_Hall '-C 2yc'
_symmetry_space_group_name_H-M 'C 1 2/c 1'
_atom_sites_solution_hydrogens geom
_atom_sites_solution_primary dual
_audit_creation_date 2019-01-03
_audit_creation_method
;
Olex2 1.2
(compiled 2018.05.29 svn.r3508 for OlexSys, GUI svn.r5506)
;
_cell_angle_alpha 90
_cell_angle_beta 94.412(12)
_cell_angle_gamma 90
_cell_formula_units_Z 4
_cell_length_a 35.762(13)
_cell_length_b 21.040(9)
_cell_length_c 29.441(10)
_cell_measurement_reflns_used 22717
_cell_measurement_temperature 130(2)
_cell_measurement_theta_max 26.449
_cell_measurement_theta_min 1.936
_cell_volume 22087(14)
_computing_molecular_graphics 'Olex2 (Dolomanov et al., 2009)'
_computing_publication_material 'Olex2 (Dolomanov et al., 2009)'
_computing_structure_refinement 'ShelXL (Sheldrick, 2015)'
_computing_structure_solution 'ShelXT (Sheldrick, 2015)'
_diffrn_ambient_temperature 130.04
_diffrn_measured_fraction_theta_full 0.999
_diffrn_measured_fraction_theta_max 0.997
_diffrn_measurement_device_type 'CCD area detector'
_diffrn_radiation_type MoK\a
_diffrn_radiation_wavelength 0.71073
_diffrn_reflns_av_R_equivalents 0.1232
_diffrn_reflns_av_unetI/netI 0.0878
_diffrn_reflns_Laue_measured_fraction_full 0.999
_diffrn_reflns_Laue_measured_fraction_max 0.997
_diffrn_reflns_limit_h_max 44
_diffrn_reflns_limit_h_min -44
_diffrn_reflns_limit_k_max 26
_diffrn_reflns_limit_k_min -26
_diffrn_reflns_limit_l_max 36
_diffrn_reflns_limit_l_min -36
_diffrn_reflns_number 132301
_diffrn_reflns_point_group_measured_fraction_full 0.999
_diffrn_reflns_point_group_measured_fraction_max 0.997
_diffrn_reflns_theta_full 25.242
_diffrn_reflns_theta_max 26.449
_diffrn_reflns_theta_min 1.936
_exptl_absorpt_coefficient_mu 6.351
_exptl_absorpt_correction_T_max 0.881
_exptl_absorpt_correction_T_min 0.639
_exptl_absorpt_correction_type multi-scan
_exptl_absorpt_process_details SADABS
_exptl_crystal_colour red
_exptl_crystal_colour_primary red
_exptl_crystal_density_diffrn 2.200
_exptl_crystal_description plate
_exptl_crystal_F_000 14356
_exptl_crystal_size_max 0.08
_exptl_crystal_size_mid 0.06
_exptl_crystal_size_min 0.02
_refine_diff_density_max 1.146
_refine_diff_density_min -1.191
_refine_diff_density_rms 0.190
_refine_ls_extinction_method none
_refine_ls_goodness_of_fit_ref 1.024
_refine_ls_hydrogen_treatment constr
_refine_ls_matrix_type full
_refine_ls_number_parameters 1095
_refine_ls_number_reflns 22717
_refine_ls_number_restraints 217
_refine_ls_restrained_S_all 1.030
_refine_ls_R_factor_all 0.1167
_refine_ls_R_factor_gt 0.0616
_refine_ls_shift/su_max 0.001
_refine_ls_shift/su_mean 0.000
_refine_ls_structure_factor_coef Fsqd
_refine_ls_weighting_details 'w=1/[\s^2^(Fo^2^)+(0.0731P)^2^] where P=(Fo^2^+2Fc^2^)/3'
_refine_ls_weighting_scheme calc
_refine_ls_wR_factor_gt 0.1367
_refine_ls_wR_factor_ref 0.1539
_reflns_Friedel_coverage 0.000
_reflns_number_gt 14076
_reflns_number_total 22717
_reflns_threshold_expression 'I > 2\s(I)'
_cod_data_source_file tz9b00122_si_002.cif
_cod_data_source_block funl_cu61
_cod_original_cell_volume 22087(15)
_cod_database_code 4515201
_shelx_shelxl_version_number 2018/3
_shelx_space_group_comment
;
The symmetry employed for this shelxl refinement is uniquely defined
by the following loop, which should always be used as a source of
symmetry information in preference to the above space-group names.
They are only intended as comments.
;
_shelx_estimated_absorpt_t_max 0.883
_shelx_estimated_absorpt_t_min 0.631
_olex2_refinement_description
;
1. Fixed Uiso
 At 1.2 times of:
  All C(H) groups
 At 1.5 times of:
  All C(H,H,H) groups
2. Restrained distances
 Cl14-C56 \\sim Cl13-C56 \\sim Cl15-C56
 with sigma of 0.01
 Cl5-C53 \\sim Cl6-C53 \\sim Cl4-C53
 with sigma of 0.01
 Cl9-C55 \\sim Cl7-C55 \\sim Cl8-C55
 with sigma of 0.01
 Cl7-Cl9 \\sim Cl9-Cl8
 with sigma of 0.01
 Cl9-Cl8 \\sim Cl8-Cl7
 with sigma of 0.01
 Cl12-Cl11 \\sim Cl11-Cl10
 with sigma of 0.01
 Cl10-C54 \\sim Cl11-C54 \\sim Cl12-C54
 with sigma of 0.01
3. Uiso/Uaniso restraints and constraints
Cl7 \\sim Cl8 \\sim Cl9 \\sim C55: within 2A with sigma of 0.01 and sigma for
terminal atoms of 0.02
Cl10 \\sim Cl11 \\sim Cl12 \\sim C54: within 2A with sigma of 0.005 and sigma
for terminal atoms of 0.01
Uanis(Cl15) \\sim Ueq, Uanis(C56) \\sim Ueq, Uanis(Cl14) \\sim Ueq, Uanis(Cl13)
\\sim Ueq: with sigma of 0.02 and sigma for terminal atoms of 0.04
Uanis(Cl10) \\sim Ueq: with sigma of 0.01 and sigma for terminal atoms of 0.02
4. Rigid body (RIGU) restrains
 C5, C6, C7, C8, C21, C22, C23, C24, C29, C30, C31, C32, C45, C46, C47, C48,
 C49, C50, C51, C52
 with sigma for 1-2 distances of 0.002 and sigma for 1-3 distances of 0.002
 Cl13, Cl14, Cl15, C56
 with sigma for 1-2 distances of 0.002 and sigma for 1-3 distances of 0.002
 Cl7, Cl8, Cl9, C55
 with sigma for 1-2 distances of 0.01 and sigma for 1-3 distances of 0.01
 Cl10, Cl11, Cl12, C54
 with sigma for 1-2 distances of 0.002 and sigma for 1-3 distances of 0.002
5. Others
 Fixed Sof: Cl7(0.5) Cl8(0.5) Cl9(0.5) H55(0.5) Cl10(0.5) Cl11(0.5) Cl12(0.5)
 C54(0.5) H54(0.5)
6.a Ternary CH refined with riding coordinates:
 C53(H53), C55(H55), C54(H54), C56(H56)
6.b Idealised Me refined as rotating group:
 C2(H2a,H2b,H2c), C3(H3a,H3b,H3c), C4(H4a,H4b,H4c), C6(H6a,H6b,H6c), C7(H7a,
 H7b,H7c), C8(H8a,H8b,H8c), C10(H10a,H10b,H10c), C11(H11a,H11b,H11c), C12(H12a,
 H12b,H12c), C14(H14a,H14b,H14c), C15(H15a,H15b,H15c), C16(H16a,H16b,H16c),
 C18(H18a,H18b,H18c), C19(H19a,H19b,H19c), C20(H20a,H20b,H20c), C22(H22a,H22b,
 H22c), C23(H23a,H23b,H23c), C24(H24a,H24b,H24c), C26(H26a,H26b,H26c), C27(H27a,
 H27b,H27c), C28(H28a,H28b,H28c), C30(H30a,H30b,H30c), C31(H31a,H31b,H31c),
 C32(H32a,H32b,H32c), C34(H34a,H34b,H34c), C35(H35a,H35b,H35c), C36(H36a,H36b,
 H36c), C38(H38a,H38b,H38c), C39(H39a,H39b,H39c), C40(H40a,H40b,H40c), C42(H42a,
 H42b,H42c), C43(H43a,H43b,H43c), C44(H44a,H44b,H44c), C46(H46a,H46b,H46c),
 C47(H47a,H47b,H47c), C48(H48a,H48b,H48c), C50(H50a,H50b,H50c), C51(H51a,H51b,
 H51c), C52(H52a,H52b,H52c)
commets: Some C atoms in t-butyl groups and all the free CHCl3 molecules
 were observed to be disordered. The geometry and ADP of the disordered 
moieties were restrained using the "SADI", "RIGU" and "SIMU" commands 
in order to achieve a better refinement result. ISORs with different values 
were applied to make thermal parameters of C56, Cl10, Cl14, Cl13 and 
Cl15 reasonable. Two CHCl3 molecules were fixed to have 0.5 occupancy 
because of symmetry requirements. "PART -1" was applied to suppress
 the symmetry for consistency with chemically reasonable modelling.
;
_olex2_submission_special_instructions 'No special instructions were received'

loop_
_space_group_symop_operation_xyz
'x, y, z'
'-x, y, -z+1/2'
'x+1/2, y+1/2, z'
'-x+1/2, y+1/2, -z+1/2'
'-x, -y, -z'
'x, -y, z-1/2'
'-x+1/2, -y+1/2, -z'
'x+1/2, -y+1/2, z-1/2'

loop_
_atom_site_label
_atom_site_type_symbol
_atom_site_fract_x
_atom_site_fract_y
_atom_site_fract_z
_atom_site_U_iso_or_equiv
_atom_site_adp_type
_atom_site_occupancy
_atom_site_site_symmetry_order
_atom_site_calc_flag
_atom_site_refinement_flags_posn
_atom_site_refinement_flags_adp
_atom_site_refinement_flags_occupancy
_atom_site_disorder_assembly
_atom_site_disorder_group
Cu1 Cu 0.30180(3) 0.86162(5) 0.51753(4) 0.0251(2) Uani 1 1 d . . . . .
Cu2 Cu 0.26454(3) 0.64578(5) 0.45063(4) 0.0252(2) Uani 1 1 d . . . . .
Cu3 Cu 0.25310(3) 0.85272(5) 0.44554(4) 0.0266(2) Uani 1 1 d . . . . .
Cu4 Cu 0.31314(3) 0.65713(5) 0.52243(4) 0.0261(2) Uani 1 1 d . . . . .
Cu5 Cu 0.22843(3) 0.75047(5) 0.59669(4) 0.0255(2) Uani 1 1 d . . . . .
Cu6 Cu 0.17874(3) 0.73989(5) 0.52605(4) 0.0277(2) Uani 1 1 d . . . . .
Cu7 Cu 0.20944(3) 0.67627(5) 0.39799(4) 0.0273(2) Uani 1 1 d . . . . .
Cu8 Cu 0.250000 0.750000 0.500000 0.0298(4) Uani 1 2 d S T P . .
Cu9 Cu 0.26205(3) 0.65262(5) 0.33462(4) 0.0289(3) Uani 1 1 d . . . . .
Cu10 Cu 0.30106(3) 0.91008(5) 0.39064(4) 0.0303(3) Uani 1 1 d . . . . .
Cu11 Cu 0.20255(3) 0.80229(5) 0.39517(4) 0.0290(3) Uani 1 1 d . . . . .
Cu12 Cu 0.31755(3) 0.60178(5) 0.39808(4) 0.0309(3) Uani 1 1 d . . . . .
Cu13 Cu 0.15825(3) 0.73393(5) 0.44300(4) 0.0300(3) Uani 1 1 d . . . . .
Cu14 Cu 0.19306(3) 0.54772(5) 0.41040(4) 0.0299(3) Uani 1 1 d . . . . .
Cu15 Cu 0.25234(3) 0.83680(5) 0.33036(4) 0.0316(3) Uani 1 1 d . . . . .
Cu16 Cu 0.23707(3) 0.97785(5) 0.44893(4) 0.0305(3) Uani 1 1 d . . . . .
Cu17 Cu 0.20194(3) 0.44618(5) 0.51605(4) 0.0325(3) Uani 1 1 d . . . . .
Cu18 Cu 0.26364(3) 0.51763(5) 0.45754(4) 0.0317(3) Uani 1 1 d . . . . .
Cu19 Cu 0.13605(3) 0.65791(5) 0.57156(4) 0.0327(3) Uani 1 1 d . . . . .
Cu20 Cu 0.12205(3) 0.96010(5) 0.55285(4) 0.0343(3) Uani 1 1 d . . . . .
Cu21 Cu 0.16509(3) 1.03760(6) 0.50347(4) 0.0342(3) Uani 1 1 d . . . . .
Cu22 Cu 0.12806(3) 0.81085(5) 0.56663(4) 0.0340(3) Uani 1 1 d . . . . .
Cu23 Cu 0.14752(3) 0.50391(5) 0.56358(4) 0.0332(3) Uani 1 1 d . . . . .
Cu24 Cu 0.10777(3) 0.82600(6) 0.46979(4) 0.0346(3) Uani 1 1 d . . . . .
Cu25 Cu 0.17402(3) 0.92783(5) 0.40164(4) 0.0334(3) Uani 1 1 d . . . . .
Cu26 Cu 0.35790(3) 0.82383(5) 0.32997(4) 0.0362(3) Uani 1 1 d . . . . .
Cu27 Cu 0.18196(3) 0.73407(6) 0.31591(4) 0.0365(3) Uani 1 1 d . . . . .
Cu28 Cu 0.11886(3) 0.62908(6) 0.47666(4) 0.0346(3) Uani 1 1 d . . . . .
Cu29 Cu 0.36421(3) 0.69431(6) 0.33494(5) 0.0375(3) Uani 1 1 d . . . . .
Cu30 Cu 0.12597(4) 0.64970(6) 0.36513(4) 0.0427(3) Uani 1 1 d . . . . .
Cu31 Cu 0.11766(4) 0.80879(6) 0.36068(5) 0.0453(3) Uani 1 1 d . . . . .
Cl1 Cl 0.20885(6) 0.58286(11) 0.33635(7) 0.0326(5) Uani 1 1 d . . . . .
Cl2 Cl 0.19350(7) 0.89421(12) 0.32959(8) 0.0364(5) Uani 1 1 d . . . . .
Cl3 Cl 0.08404(6) 0.72261(11) 0.44619(8) 0.0351(5) Uani 1 1 d . . . . .
S1 S 0.29336(6) 0.93785(10) 0.46038(7) 0.0241(5) Uani 1 1 d . . . . .
S2 S 0.31370(6) 0.57544(9) 0.46893(7) 0.0234(4) Uani 1 1 d . . . . .
S3 S 0.23901(7) 0.74098(10) 0.29623(7) 0.0268(5) Uani 1 1 d . . . . .
S4 S 0.16398(6) 0.74095(10) 0.60182(8) 0.0251(5) Uani 1 1 d . . . . .
S5 S 0.32211(7) 0.61939(10) 0.32611(8) 0.0285(5) Uani 1 1 d . . . . .
S6 S 0.30868(7) 0.88527(10) 0.32049(8) 0.0289(5) Uani 1 1 d . . . . .
S7 S 0.18371(7) 1.02672(10) 0.43479(8) 0.0292(5) Uani 1 1 d . . . . .
S8 S 0.10624(6) 0.57635(11) 0.54205(9) 0.0309(5) Uani 1 1 d . . . . .
S9 S 0.21511(7) 0.45611(10) 0.44532(8) 0.0291(5) Uani 1 1 d . . . . .
S10 S 0.08860(6) 0.87661(11) 0.53278(9) 0.0323(5) Uani 1 1 d . . . . .
S11 S 0.13086(6) 0.57211(11) 0.41337(8) 0.0307(5) Uani 1 1 d . . . . .
S12 S 0.11494(7) 0.88752(11) 0.40686(9) 0.0344(5) Uani 1 1 d . . . . .
S13 S 0.18060(7) 0.41868(11) 0.58101(8) 0.0329(5) Uani 1 1 d . . . . .
S14 S 0.12129(7) 0.72752(12) 0.31714(8) 0.0338(5) Uani 1 1 d . . . . .
S15 S 0.14102(7) 1.05737(11) 0.56830(9) 0.0347(5) Uani 1 1 d . . . . .
S16 S 0.40766(7) 0.76477(13) 0.32408(10) 0.0430(6) Uani 1 1 d . . . . .
C1 C 0.3122(3) 0.9546(4) 0.2821(3) 0.034(2) Uani 1 1 d . . . . .
C2 C 0.3131(4) 0.9291(5) 0.2347(4) 0.053(3) Uani 1 1 d . . . . .
H2A H 0.334544 0.900335 0.233293 0.080 Uiso 1 1 calc GR . . . .
H2B H 0.315566 0.964434 0.213408 0.080 Uiso 1 1 calc GR . . . .
H2C H 0.289843 0.905886 0.226280 0.080 Uiso 1 1 calc GR . . . .
C3 C 0.3487(4) 0.9893(5) 0.2956(4) 0.059(3) Uani 1 1 d . . . . .
H3A H 0.350793 0.996685 0.328541 0.088 Uiso 1 1 calc GR . . . .
H3B H 0.348886 1.030158 0.279607 0.088 Uiso 1 1 calc GR . . . .
H3C H 0.369903 0.963427 0.287267 0.088 Uiso 1 1 calc GR . . . .
C4 C 0.2792(3) 0.9958(5) 0.2884(4) 0.055(3) Uani 1 1 d . . . . .
H4A H 0.256097 0.971220 0.282232 0.082 Uiso 1 1 calc GR . . . .
H4B H 0.279219 1.031892 0.267349 0.082 Uiso 1 1 calc GR . . . .
H4C H 0.280549 1.011556 0.319826 0.082 Uiso 1 1 calc GR . . . .
C5 C 0.4210(3) 0.7619(6) 0.2641(5) 0.064(3) Uani 1 1 d . U . . .
C6 C 0.4473(4) 0.7044(7) 0.2613(5) 0.083(4) Uani 1 1 d . U . . .
H6A H 0.465287 0.703952 0.288145 0.125 Uiso 1 1 calc GR . . . .
H6B H 0.460784 0.707572 0.233703 0.125 Uiso 1 1 calc GR . . . .
H6C H 0.432476 0.665190 0.260416 0.125 Uiso 1 1 calc GR . . . .
C7 C 0.3867(4) 0.7535(7) 0.2321(5) 0.073(4) Uani 1 1 d . U . . .
H7A H 0.374656 0.712900 0.238521 0.109 Uiso 1 1 calc GR . . . .
H7B H 0.393785 0.753597 0.200659 0.109 Uiso 1 1 calc GR . . . .
H7C H 0.369099 0.788340 0.236356 0.109 Uiso 1 1 calc GR . . . .
C8 C 0.4414(4) 0.8228(8) 0.2556(6) 0.101(5) Uani 1 1 d . U . . .
H8A H 0.424239 0.858811 0.257757 0.151 Uiso 1 1 calc GR . . . .
H8B H 0.450539 0.821691 0.225052 0.151 Uiso 1 1 calc GR . . . .
H8C H 0.462648 0.827482 0.278361 0.151 Uiso 1 1 calc GR . . . .
C9 C 0.3350(3) 0.5462(4) 0.2952(3) 0.037(2) Uani 1 1 d . . . . .
C10 C 0.3089(3) 0.4921(4) 0.3090(4) 0.042(3) Uani 1 1 d . . . . .
H10A H 0.315910 0.479448 0.340550 0.063 Uiso 1 1 calc GR . . . .
H10B H 0.311436 0.455555 0.288811 0.063 Uiso 1 1 calc GR . . . .
H10C H 0.282868 0.506942 0.306363 0.063 Uiso 1 1 calc GR . . . .
C11 C 0.3752(3) 0.5302(5) 0.3083(4) 0.047(3) Uani 1 1 d . . . . .
H11A H 0.391195 0.566019 0.300759 0.071 Uiso 1 1 calc GR . . . .
H11B H 0.382321 0.492391 0.291535 0.071 Uiso 1 1 calc GR . . . .
H11C H 0.378538 0.521847 0.341087 0.071 Uiso 1 1 calc GR . . . .
C12 C 0.3289(4) 0.5607(5) 0.2453(4) 0.052(3) Uani 1 1 d . . . . .
H12A H 0.303751 0.578403 0.238695 0.077 Uiso 1 1 calc GR . . . .
H12B H 0.331347 0.521466 0.227784 0.077 Uiso 1 1 calc GR . . . .
H12C H 0.347682 0.591529 0.236806 0.077 Uiso 1 1 calc GR . . . .
C13 C 0.2390(3) 0.7378(4) 0.2334(3) 0.0259(19) Uani 1 1 d . . . . .
C14 C 0.2239(3) 0.6732(5) 0.2179(4) 0.044(3) Uani 1 1 d . . . . .
H14A H 0.239862 0.639711 0.231996 0.066 Uiso 1 1 calc GR . . . .
H14B H 0.223730 0.670116 0.184654 0.066 Uiso 1 1 calc GR . . . .
H14C H 0.198254 0.668189 0.227004 0.066 Uiso 1 1 calc GR . . . .
C15 C 0.2795(3) 0.7449(5) 0.2213(4) 0.043(3) Uani 1 1 d . . . . .
H15A H 0.289702 0.785185 0.233439 0.064 Uiso 1 1 calc GR . . . .
H15B H 0.280338 0.744389 0.188111 0.064 Uiso 1 1 calc GR . . . .
H15C H 0.294501 0.709567 0.234614 0.064 Uiso 1 1 calc GR . . . .
C16 C 0.2150(3) 0.7906(5) 0.2135(4) 0.048(3) Uani 1 1 d . . . . .
H16A H 0.189862 0.787281 0.224237 0.073 Uiso 1 1 calc GR . . . .
H16B H 0.213408 0.787691 0.180162 0.073 Uiso 1 1 calc GR . . . .
H16C H 0.226169 0.831525 0.223003 0.073 Uiso 1 1 calc GR . . . .
C17 C 0.1904(3) 1.1011(5) 0.4011(3) 0.036(2) Uani 1 1 d . . . . .
C18 C 0.2150(3) 1.0834(6) 0.3640(3) 0.050(3) Uani 1 1 d . . . . .
H18A H 0.238657 1.065598 0.377556 0.075 Uiso 1 1 calc GR . . . .
H18B H 0.220299 1.121296 0.346244 0.075 Uiso 1 1 calc GR . . . .
H18C H 0.202247 1.051663 0.343970 0.075 Uiso 1 1 calc GR . . . .
C19 C 0.1517(3) 1.1220(5) 0.3831(4) 0.054(3) Uani 1 1 d . . . . .
H19A H 0.138720 1.086601 0.367042 0.081 Uiso 1 1 calc GR . . . .
H19B H 0.153749 1.157709 0.362052 0.081 Uiso 1 1 calc GR . . . .
H19C H 0.137365 1.135433 0.408558 0.081 Uiso 1 1 calc GR . . . .
C20 C 0.2086(3) 1.1498(5) 0.4325(4) 0.050(3) Uani 1 1 d . . . . .
H20A H 0.191010 1.163095 0.454576 0.075 Uiso 1 1 calc GR . . . .
H20B H 0.215724 1.186710 0.414767 0.075 Uiso 1 1 calc GR . . . .
H20C H 0.231064 1.131539 0.448680 0.075 Uiso 1 1 calc GR . . . .
C21 C 0.1015(3) 1.1139(5) 0.5655(5) 0.051(2) Uani 1 1 d . U . . .
C22 C 0.0653(3) 1.0805(6) 0.5709(6) 0.086(5) Uani 1 1 d . U . . .
H22A H 0.058812 1.054261 0.543968 0.129 Uiso 1 1 calc GR . . . .
H22B H 0.045513 1.111863 0.574359 0.129 Uiso 1 1 calc GR . . . .
H22C H 0.067930 1.053300 0.598040 0.129 Uiso 1 1 calc GR . . . .
C23 C 0.1093(4) 1.1556(6) 0.6093(5) 0.069(3) Uani 1 1 d . U . . .
H23A H 0.107832 1.129020 0.636440 0.104 Uiso 1 1 calc GR . . . .
H23B H 0.090615 1.189607 0.609432 0.104 Uiso 1 1 calc GR . . . .
H23C H 0.134447 1.174279 0.609439 0.104 Uiso 1 1 calc GR . . . .
C24 C 0.1005(4) 1.1510(7) 0.5233(5) 0.088(4) Uani 1 1 d . U . . .
H24A H 0.124847 1.171760 0.521012 0.132 Uiso 1 1 calc GR . . . .
H24B H 0.080835 1.183336 0.523611 0.132 Uiso 1 1 calc GR . . . .
H24C H 0.095280 1.122713 0.497183 0.132 Uiso 1 1 calc GR . . . .
C25 C 0.0758(3) 0.9436(5) 0.3873(4) 0.044(3) Uani 1 1 d . . . . .
C26 C 0.0393(3) 0.9064(6) 0.3827(5) 0.062(4) Uani 1 1 d . . . . .
H26A H 0.039276 0.878093 0.356294 0.093 Uiso 1 1 calc GR . . . .
H26B H 0.018183 0.936035 0.378560 0.093 Uiso 1 1 calc GR . . . .
H26C H 0.036956 0.881167 0.410317 0.093 Uiso 1 1 calc GR . . . .
C27 C 0.0859(3) 0.9703(6) 0.3414(4) 0.056(3) Uani 1 1 d . . . . .
H27A H 0.111142 0.988631 0.344692 0.083 Uiso 1 1 calc GR . . . .
H27B H 0.067794 1.003301 0.331230 0.083 Uiso 1 1 calc GR . . . .
H27C H 0.085184 0.936009 0.318770 0.083 Uiso 1 1 calc GR . . . .
C28 C 0.0741(3) 0.9939(5) 0.4234(4) 0.057(3) Uani 1 1 d . . . . .
H28A H 0.067695 0.974263 0.451965 0.085 Uiso 1 1 calc GR . . . .
H28B H 0.055048 1.025455 0.413612 0.085 Uiso 1 1 calc GR . . . .
H28C H 0.098635 1.014776 0.428168 0.085 Uiso 1 1 calc GR . . . .
C29 C 0.0914(3) 0.7200(7) 0.2636(3) 0.052(3) Uani 1 1 d . U . . .
C30 C 0.0508(3) 0.7144(8) 0.2763(5) 0.078(4) Uani 1 1 d . U . . .
H30A H 0.048581 0.678211 0.296863 0.116 Uiso 1 1 calc GR . . . .
H30B H 0.034187 0.707910 0.248611 0.116 Uiso 1 1 calc GR . . . .
H30C H 0.043611 0.753490 0.291484 0.116 Uiso 1 1 calc GR . . . .
C31 C 0.1036(4) 0.6617(8) 0.2402(5) 0.088(4) Uani 1 1 d . U . . .
H31A H 0.130989 0.658674 0.243366 0.132 Uiso 1 1 calc GR . . . .
H31B H 0.094961 0.663715 0.207784 0.132 Uiso 1 1 calc GR . . . .
H31C H 0.092732 0.624171 0.253930 0.132 Uiso 1 1 calc GR . . . .
C32 C 0.0973(4) 0.7791(9) 0.2360(5) 0.101(5) Uani 1 1 d . U . . .
H32A H 0.082381 0.814004 0.247156 0.152 Uiso 1 1 calc GR . . . .
H32B H 0.089485 0.770920 0.203858 0.152 Uiso 1 1 calc GR . . . .
H32C H 0.123929 0.790785 0.238904 0.152 Uiso 1 1 calc GR . . . .
C33 C 0.2264(3) 0.3847(5) 0.4127(3) 0.036(2) Uani 1 1 d . . . . .
C34 C 0.2493(3) 0.3393(5) 0.4437(4) 0.051(3) Uani 1 1 d . . . . .
H34A H 0.271987 0.360784 0.456488 0.076 Uiso 1 1 calc GR . . . .
H34B H 0.256246 0.302122 0.426144 0.076 Uiso 1 1 calc GR . . . .
H34C H 0.234319 0.325570 0.468465 0.076 Uiso 1 1 calc GR . . . .
C35 C 0.2484(4) 0.4059(5) 0.3741(4) 0.055(3) Uani 1 1 d . . . . .
H35A H 0.233621 0.436860 0.355383 0.082 Uiso 1 1 calc GR . . . .
H35B H 0.253982 0.369128 0.355400 0.082 Uiso 1 1 calc GR . . . .
H35C H 0.271842 0.425659 0.386303 0.082 Uiso 1 1 calc GR . . . .
C36 C 0.1894(3) 0.3529(5) 0.3964(4) 0.059(3) Uani 1 1 d . . . . .
H36A H 0.174730 0.344616 0.422500 0.088 Uiso 1 1 calc GR . . . .
H36B H 0.194567 0.312632 0.381283 0.088 Uiso 1 1 calc GR . . . .
H36C H 0.175187 0.380922 0.374781 0.088 Uiso 1 1 calc GR . . . .
C37 C 0.1533(3) 0.3450(4) 0.5757(4) 0.042(3) Uani 1 1 d . . . . .
C38 C 0.1817(3) 0.2912(5) 0.5749(4) 0.048(3) Uani 1 1 d . . . . .
H38A H 0.199479 0.300284 0.552083 0.072 Uiso 1 1 calc GR . . . .
H38B H 0.168554 0.251271 0.567220 0.072 Uiso 1 1 calc GR . . . .
H38C H 0.195280 0.287269 0.605004 0.072 Uiso 1 1 calc GR . . . .
C39 C 0.1314(3) 0.3404(5) 0.6174(4) 0.055(3) Uani 1 1 d . . . . .
H39A H 0.148762 0.340369 0.644852 0.082 Uiso 1 1 calc GR . . . .
H39B H 0.116752 0.300975 0.616186 0.082 Uiso 1 1 calc GR . . . .
H39C H 0.114413 0.376861 0.618318 0.082 Uiso 1 1 calc GR . . . .
C40 C 0.1272(3) 0.3446(5) 0.5329(4) 0.049(3) Uani 1 1 d . . . . .
H40A H 0.108288 0.378105 0.534814 0.073 Uiso 1 1 calc GR . . . .
H40B H 0.114661 0.303242 0.529691 0.073 Uiso 1 1 calc GR . . . .
H40C H 0.141540 0.352308 0.506409 0.073 Uiso 1 1 calc GR . . . .
C41 C 0.0973(3) 0.5074(5) 0.3962(4) 0.038(2) Uani 1 1 d . . . . .
C42 C 0.1022(3) 0.4575(5) 0.4339(4) 0.051(3) Uani 1 1 d . . . . .
H42A H 0.128277 0.443031 0.436864 0.076 Uiso 1 1 calc GR . . . .
H42B H 0.085619 0.421312 0.426188 0.076 Uiso 1 1 calc GR . . . .
H42C H 0.095697 0.476167 0.462752 0.076 Uiso 1 1 calc GR . . . .
C43 C 0.1064(3) 0.4823(5) 0.3505(4) 0.050(3) Uani 1 1 d . . . . .
H43A H 0.103087 0.516201 0.327730 0.076 Uiso 1 1 calc GR . . . .
H43B H 0.089537 0.446893 0.341697 0.076 Uiso 1 1 calc GR . . . .
H43C H 0.132409 0.467403 0.352320 0.076 Uiso 1 1 calc GR . . . .
C44 C 0.0579(3) 0.5340(6) 0.3938(4) 0.055(3) Uani 1 1 d . . . . .
H44A H 0.052018 0.548009 0.424196 0.083 Uiso 1 1 calc GR . . . .
H44B H 0.040070 0.501021 0.382860 0.083 Uiso 1 1 calc GR . . . .
H44C H 0.056076 0.570222 0.372821 0.083 Uiso 1 1 calc GR . . . .
C45 C 0.0587(3) 0.5665(5) 0.5626(4) 0.046(2) Uani 1 1 d . U . . .
C46 C 0.0421(4) 0.5069(7) 0.5410(5) 0.083(4) Uani 1 1 d . U . . .
H46A H 0.039900 0.511726 0.507763 0.124 Uiso 1 1 calc GR . . . .
H46B H 0.017241 0.499490 0.551745 0.124 Uiso 1 1 calc GR . . . .
H46C H 0.058456 0.470672 0.549357 0.124 Uiso 1 1 calc GR . . . .
C47 C 0.0625(4) 0.5565(8) 0.6125(4) 0.082(4) Uani 1 1 d . U . . .
H47A H 0.079204 0.520355 0.619759 0.123 Uiso 1 1 calc GR . . . .
H47B H 0.037806 0.547803 0.623380 0.123 Uiso 1 1 calc GR . . . .
H47C H 0.073091 0.594794 0.627543 0.123 Uiso 1 1 calc GR . . . .
C48 C 0.0374(4) 0.6229(8) 0.5499(8) 0.130(7) Uani 1 1 d . U . . .
H48A H 0.048584 0.659637 0.566159 0.196 Uiso 1 1 calc GR . . . .
H48B H 0.011463 0.617433 0.557817 0.196 Uiso 1 1 calc GR . . . .
H48C H 0.037600 0.629737 0.516954 0.196 Uiso 1 1 calc GR . . . .
C49 C 0.0409(3) 0.8680(5) 0.5533(4) 0.048(2) Uani 1 1 d . U . . .
C50 C 0.0313(4) 0.7981(6) 0.5497(6) 0.082(4) Uani 1 1 d . U . . .
H50A H 0.028844 0.785530 0.517596 0.123 Uiso 1 1 calc GR . . . .
H50B H 0.007528 0.790386 0.563313 0.123 Uiso 1 1 calc GR . . . .
H50C H 0.051236 0.773220 0.565968 0.123 Uiso 1 1 calc GR . . . .
C51 C 0.0418(3) 0.8891(6) 0.6020(4) 0.056(3) Uani 1 1 d . U . . .
H51A H 0.059254 0.862290 0.620702 0.084 Uiso 1 1 calc GR . . . .
H51B H 0.016622 0.885407 0.612734 0.084 Uiso 1 1 calc GR . . . .
H51C H 0.050062 0.933486 0.604287 0.084 Uiso 1 1 calc GR . . . .
C52 C 0.0143(3) 0.9079(8) 0.5243(5) 0.078(4) Uani 1 1 d . U . . .
H52A H 0.022866 0.952178 0.525476 0.117 Uiso 1 1 calc GR . . . .
H52B H -0.010702 0.905188 0.535541 0.117 Uiso 1 1 calc GR . . . .
H52C H 0.013360 0.892630 0.492789 0.117 Uiso 1 1 calc GR . . . .
Cl4 Cl -0.02303(11) 0.63021(19) 0.36338(19) 0.1026(16) Uani 1 1 d D . . . .
Cl5 Cl -0.02542(14) 0.6915(4) 0.44915(17) 0.146(3) Uani 1 1 d D . . . .
Cl6 Cl -0.01451(13) 0.7622(2) 0.36881(19) 0.1011(14) Uani 1 1 d D . . . .
C53 C -0.0061(3) 0.6918(3) 0.3976(2) 0.068(4) Uani 1 1 d D . . . .
H53 H 0.021680 0.686508 0.403311 0.082 Uiso 1 1 calc R . . . .
Cl7 Cl -0.0137(5) 0.9045(9) 0.2578(8) 0.266(10) Uani 0.5 1 d D U . A -1
Cl8 Cl 0.0296(6) 0.9955(10) 0.2122(7) 0.272(10) Uani 0.5 1 d D U . A -1
Cl9 Cl -0.0127(4) 1.0341(8) 0.2858(6) 0.221(8) Uani 0.5 1 d D U . A -1
C55 C 0.000000 0.9785(7) 0.250000 0.259(9) Uani 1 2 d DS TU P . .
H55 H -0.022100 0.987424 0.228014 0.310 Uiso 0.5 1 calc R . . A .
Cl10 Cl -0.0217(4) 0.5492(9) 0.2491(7) 0.230(6) Uani 0.5 1 d D U . B -1
Cl11 Cl 0.0462(5) 0.5092(6) 0.2259(5) 0.167(4) Uani 0.5 1 d D U . B -1
Cl12 Cl 0.0109(5) 0.4577(8) 0.2949(5) 0.190(5) Uani 0.5 1 d D U . B -1
C54 C 0.0036(10) 0.482(2) 0.2398(15) 0.197(5) Uani 0.5 1 d D U . B -1
H54 H -0.008938 0.450967 0.218211 0.236 Uiso 0.5 1 calc R . . B -1
Cl13 Cl -0.0760(4) 0.7223(4) 0.5624(3) 0.293(7) Uani 1 1 d D U . . .
Cl14 Cl -0.0267(3) 0.6893(5) 0.6325(3) 0.234(5) Uani 1 1 d D U . . .
Cl15 Cl -0.05541(17) 0.8166(3) 0.6266(2) 0.149(2) Uani 1 1 d D U . . .
C56 C -0.0669(9) 0.7358(6) 0.6208(8) 0.237(16) Uani 1 1 d D U . . .
H56 H -0.088109 0.722942 0.639024 0.285 Uiso 1 1 calc R . . . .

loop_
_atom_site_aniso_label
_atom_site_aniso_U_11
_atom_site_aniso_U_22
_atom_site_aniso_U_33
_atom_site_aniso_U_23
_atom_site_aniso_U_13
_atom_site_aniso_U_12
Cu1 0.0277(6) 0.0218(5) 0.0256(6) 0.0018(4) 0.0008(5) 0.0025(4)
Cu2 0.0245(6) 0.0231(5) 0.0270(6) -0.0009(4) -0.0039(5) 0.0064(4)
Cu3 0.0286(6) 0.0217(5) 0.0285(6) -0.0023(4) -0.0031(5) -0.0024(4)
Cu4 0.0274(6) 0.0227(5) 0.0276(6) -0.0034(4) -0.0007(5) 0.0024(4)
Cu5 0.0241(6) 0.0239(5) 0.0284(6) 0.0005(4) 0.0008(5) 0.0013(4)
Cu6 0.0293(6) 0.0308(6) 0.0228(6) -0.0018(4) -0.0003(5) 0.0010(5)
Cu7 0.0245(6) 0.0308(6) 0.0260(6) 0.0031(5) -0.0021(5) 0.0023(4)
Cu8 0.0356(9) 0.0162(7) 0.0394(9) 0.0015(6) 0.0146(7) 0.0048(6)
Cu9 0.0347(6) 0.0273(6) 0.0242(6) -0.0008(4) -0.0002(5) 0.0046(5)
Cu10 0.0338(6) 0.0322(6) 0.0250(6) 0.0023(5) 0.0033(5) 0.0018(5)
Cu11 0.0254(6) 0.0326(6) 0.0282(6) -0.0071(5) -0.0022(5) 0.0020(5)
Cu12 0.0326(6) 0.0361(6) 0.0242(6) -0.0044(5) 0.0038(5) -0.0004(5)
Cu13 0.0338(6) 0.0274(6) 0.0276(6) -0.0029(5) -0.0039(5) 0.0030(5)
Cu14 0.0314(6) 0.0235(6) 0.0341(6) -0.0049(5) -0.0014(5) 0.0007(5)
Cu15 0.0402(7) 0.0275(6) 0.0269(6) 0.0018(5) 0.0004(5) -0.0026(5)
Cu16 0.0356(7) 0.0252(6) 0.0301(6) 0.0014(5) -0.0014(5) 0.0093(5)
Cu17 0.0369(7) 0.0263(6) 0.0347(7) 0.0021(5) 0.0061(5) 0.0012(5)
Cu18 0.0416(7) 0.0231(6) 0.0297(6) -0.0023(5) -0.0008(5) -0.0071(5)
Cu19 0.0292(6) 0.0235(6) 0.0446(7) 0.0011(5) -0.0018(5) -0.0038(5)
Cu20 0.0379(7) 0.0262(6) 0.0391(7) -0.0021(5) 0.0049(5) 0.0050(5)
Cu21 0.0378(7) 0.0304(6) 0.0349(7) -0.0012(5) 0.0052(5) 0.0039(5)
Cu22 0.0282(6) 0.0276(6) 0.0450(7) -0.0040(5) -0.0044(5) 0.0084(5)
Cu23 0.0356(7) 0.0249(6) 0.0393(7) 0.0009(5) 0.0046(5) 0.0017(5)
Cu24 0.0284(6) 0.0359(7) 0.0388(7) -0.0005(5) -0.0019(5) 0.0066(5)
Cu25 0.0356(7) 0.0285(6) 0.0352(7) 0.0025(5) -0.0031(5) 0.0062(5)
Cu26 0.0335(7) 0.0287(6) 0.0468(8) 0.0005(5) 0.0061(6) 0.0027(5)
Cu27 0.0325(7) 0.0375(7) 0.0387(7) -0.0002(5) -0.0019(5) -0.0018(5)
Cu28 0.0300(6) 0.0371(7) 0.0365(7) -0.0048(5) 0.0015(5) -0.0051(5)
Cu29 0.0325(7) 0.0308(6) 0.0499(8) 0.0000(5) 0.0073(6) 0.0022(5)
Cu30 0.0465(8) 0.0413(7) 0.0404(7) 0.0057(6) 0.0044(6) 0.0034(6)
Cu31 0.0497(8) 0.0416(7) 0.0445(8) -0.0068(6) 0.0034(6) -0.0002(6)
Cl1 0.0367(13) 0.0366(12) 0.0240(11) -0.0031(9) -0.0007(10) -0.0099(10)
Cl2 0.0357(13) 0.0436(14) 0.0296(12) -0.0020(10) -0.0001(10) 0.0114(10)
Cl3 0.0290(12) 0.0300(12) 0.0444(14) -0.0044(10) -0.0099(10) 0.0033(9)
S1 0.0274(12) 0.0183(10) 0.0265(11) -0.0014(8) 0.0015(9) 0.0005(8)
S2 0.0261(11) 0.0178(10) 0.0261(11) -0.0009(8) 0.0009(9) 0.0053(8)
S3 0.0353(13) 0.0218(11) 0.0230(11) 0.0014(9) 0.0007(10) 0.0011(9)
S4 0.0248(12) 0.0223(11) 0.0284(11) 0.0010(9) 0.0030(9) 0.0001(9)
S5 0.0330(13) 0.0268(12) 0.0262(12) -0.0058(9) 0.0054(10) 0.0024(9)
S6 0.0373(13) 0.0237(11) 0.0263(12) 0.0050(9) 0.0069(10) 0.0023(9)
S7 0.0355(13) 0.0222(11) 0.0299(12) 0.0038(9) 0.0023(10) 0.0081(9)
S8 0.0250(12) 0.0245(11) 0.0436(14) 0.0001(10) 0.0055(10) -0.0049(9)
S9 0.0381(13) 0.0181(11) 0.0316(12) -0.0041(9) 0.0055(10) -0.0002(9)
S10 0.0258(12) 0.0276(12) 0.0434(14) -0.0006(10) 0.0026(11) 0.0064(9)
S11 0.0292(12) 0.0277(12) 0.0352(13) -0.0039(10) 0.0027(10) 0.0004(9)
S12 0.0314(13) 0.0317(13) 0.0394(14) 0.0032(10) -0.0022(11) 0.0073(10)
S13 0.0370(13) 0.0250(12) 0.0370(13) 0.0028(10) 0.0038(11) 0.0004(10)
S14 0.0342(13) 0.0409(14) 0.0257(12) 0.0003(10) -0.0015(10) -0.0001(10)
S15 0.0370(14) 0.0276(12) 0.0396(14) -0.0057(10) 0.0033(11) 0.0068(10)
S16 0.0302(14) 0.0419(15) 0.0574(17) 0.0002(13) 0.0073(12) 0.0010(11)
C1 0.051(6) 0.025(5) 0.027(5) 0.009(4) 0.008(4) 0.007(4)
C2 0.081(9) 0.046(7) 0.035(6) 0.017(5) 0.012(6) -0.006(6)
C3 0.076(9) 0.036(6) 0.067(8) 0.009(6) 0.019(7) -0.015(6)
C4 0.063(8) 0.042(7) 0.061(8) 0.024(6) 0.015(6) 0.020(6)
C5 0.043(6) 0.078(7) 0.074(8) 0.009(6) 0.032(5) 0.001(4)
C6 0.065(8) 0.100(8) 0.089(11) -0.009(8) 0.030(7) 0.021(7)
C7 0.053(6) 0.107(11) 0.062(8) 0.000(7) 0.031(5) 0.001(6)
C8 0.080(10) 0.100(8) 0.127(15) 0.020(10) 0.041(10) -0.024(7)
C9 0.057(7) 0.027(5) 0.028(5) -0.004(4) 0.009(5) 0.010(5)
C10 0.046(6) 0.026(5) 0.055(7) -0.014(5) 0.003(5) -0.001(4)
C11 0.051(7) 0.035(6) 0.058(7) -0.003(5) 0.013(6) 0.017(5)
C12 0.074(8) 0.044(7) 0.037(6) -0.010(5) 0.011(6) 0.001(6)
C13 0.040(5) 0.017(4) 0.021(4) 0.004(3) 0.003(4) 0.003(4)
C14 0.047(7) 0.046(6) 0.040(6) -0.011(5) 0.008(5) -0.020(5)
C15 0.054(7) 0.036(6) 0.039(6) -0.001(5) 0.010(5) -0.004(5)
C16 0.069(8) 0.044(6) 0.031(6) 0.010(5) 0.001(5) -0.002(6)
C17 0.034(5) 0.031(5) 0.041(6) 0.012(4) -0.007(5) 0.001(4)
C18 0.050(7) 0.071(8) 0.028(6) 0.022(5) -0.002(5) -0.010(6)
C19 0.056(7) 0.032(6) 0.072(8) 0.024(6) -0.006(6) 0.007(5)
C20 0.059(7) 0.026(5) 0.064(8) 0.008(5) 0.007(6) -0.005(5)
C21 0.034(5) 0.032(5) 0.085(7) -0.012(4) 0.002(5) 0.015(4)
C22 0.035(5) 0.039(6) 0.184(16) -0.008(7) 0.006(7) 0.011(4)
C23 0.078(9) 0.041(7) 0.093(7) -0.022(6) 0.031(7) -0.002(6)
C24 0.092(11) 0.079(10) 0.095(8) 0.013(7) 0.017(8) 0.045(8)
C25 0.031(6) 0.047(6) 0.053(7) 0.007(5) -0.003(5) 0.008(5)
C26 0.035(6) 0.065(8) 0.084(10) 0.012(7) -0.010(6) -0.003(6)
C27 0.050(7) 0.068(8) 0.046(7) 0.023(6) -0.013(6) 0.023(6)
C28 0.048(7) 0.048(7) 0.074(9) 0.001(6) 0.002(6) 0.018(6)
C29 0.032(5) 0.103(7) 0.021(5) -0.007(4) -0.006(4) -0.001(5)
C30 0.032(5) 0.139(13) 0.060(8) -0.021(8) -0.003(5) -0.012(6)
C31 0.061(8) 0.139(9) 0.061(9) -0.061(8) -0.006(7) -0.011(7)
C32 0.069(9) 0.157(10) 0.073(10) 0.056(9) -0.020(8) -0.007(9)
C33 0.040(6) 0.032(5) 0.037(6) -0.007(4) 0.002(5) 0.005(4)
C34 0.076(8) 0.023(5) 0.053(7) -0.007(5) -0.002(6) 0.012(5)
C35 0.076(9) 0.048(7) 0.043(7) -0.010(5) 0.025(6) 0.016(6)
C36 0.067(8) 0.033(6) 0.073(9) -0.026(6) -0.014(7) -0.003(5)
C37 0.035(6) 0.026(5) 0.066(8) 0.014(5) 0.015(5) -0.001(4)
C38 0.046(7) 0.027(5) 0.072(8) 0.009(5) 0.014(6) -0.004(5)
C39 0.059(8) 0.039(6) 0.069(8) 0.003(6) 0.029(7) -0.001(5)
C40 0.045(7) 0.041(6) 0.060(8) 0.004(5) 0.002(6) -0.017(5)
C41 0.031(5) 0.032(5) 0.050(6) -0.007(5) 0.006(5) -0.003(4)
C42 0.052(7) 0.030(6) 0.071(8) -0.006(5) 0.013(6) -0.013(5)
C43 0.049(7) 0.058(7) 0.045(7) -0.023(6) 0.000(5) -0.006(5)
C44 0.035(6) 0.077(9) 0.053(7) -0.003(6) 0.000(5) -0.009(6)
C45 0.023(5) 0.052(5) 0.063(6) 0.006(5) 0.018(4) -0.004(4)
C46 0.048(8) 0.115(9) 0.088(9) -0.032(8) 0.022(7) -0.042(7)
C47 0.051(8) 0.137(13) 0.060(6) -0.008(6) 0.013(5) -0.032(8)
C48 0.059(10) 0.109(9) 0.232(19) 0.086(11) 0.068(11) 0.044(8)
C49 0.022(5) 0.055(5) 0.067(5) -0.010(4) 0.012(4) -0.001(4)
C50 0.060(9) 0.071(6) 0.118(12) -0.035(7) 0.032(8) -0.027(6)
C51 0.054(7) 0.052(7) 0.062(5) -0.003(5) 0.013(5) 0.021(6)
C52 0.044(7) 0.122(10) 0.067(7) -0.011(7) -0.002(6) 0.028(7)
Cl4 0.060(2) 0.073(3) 0.169(5) -0.024(3) -0.030(3) 0.0041(19)
Cl5 0.076(3) 0.277(8) 0.084(3) 0.014(4) -0.002(3) -0.021(4)
Cl6 0.089(3) 0.075(3) 0.141(4) 0.004(3) 0.019(3) 0.010(2)
C53 0.038(7) 0.065(9) 0.100(11) -0.018(8) -0.008(7) 0.003(6)
Cl7 0.184(18) 0.35(2) 0.243(18) 0.015(15) -0.097(16) -0.071(13)
Cl8 0.110(14) 0.42(3) 0.285(19) -0.027(16) 0.029(12) -0.065(13)
Cl9 0.096(11) 0.293(19) 0.274(17) 0.071(13) 0.021(10) 0.106(11)
C55 0.141(15) 0.36(2) 0.271(17) 0.000 -0.013(14) 0.000
Cl10 0.218(11) 0.242(11) 0.231(11) 0.021(9) 0.029(10) 0.053(9)
Cl11 0.201(11) 0.165(10) 0.141(9) 0.023(8) 0.054(8) 0.017(9)
Cl12 0.206(11) 0.229(12) 0.137(10) 0.031(8) 0.030(8) 0.014(10)
C54 0.212(11) 0.211(11) 0.172(10) 0.022(9) 0.040(9) 0.025(9)
Cl13 0.478(16) 0.155(7) 0.214(9) 0.019(6) -0.179(10) -0.098(9)
Cl14 0.249(10) 0.283(10) 0.170(7) -0.021(7) 0.010(6) 0.147(9)
Cl15 0.115(4) 0.149(5) 0.190(6) -0.052(5) 0.051(4) -0.042(4)
C56 0.25(2) 0.22(2) 0.24(2) -0.010(15) -0.061(15) -0.010(14)

loop_
_atom_type_symbol
_atom_type_description
_atom_type_scat_dispersion_real
_atom_type_scat_dispersion_imag
_atom_type_scat_source
C C 0.0033 0.0016 'International Tables Vol C Tables 4.2.6.8 and 6.1.1.4'
H H 0.0000 0.0000 'International Tables Vol C Tables 4.2.6.8 and 6.1.1.4'
Cl Cl 0.1484 0.1585 'International Tables Vol C Tables 4.2.6.8 and 6.1.1.4'
Cu Cu 0.3201 1.2651 'International Tables Vol C Tables 4.2.6.8 and 6.1.1.4'
S S 0.1246 0.1234 'International Tables Vol C Tables 4.2.6.8 and 6.1.1.4'

loop_
_geom_angle_atom_site_label_1
_geom_angle_atom_site_label_2
_geom_angle_atom_site_label_3
_geom_angle
_geom_angle_site_symmetry_1
_geom_angle_site_symmetry_3
Cu2 Cu1 Cu3 73.98(5) 7_566 .
Cu2 Cu1 Cu7 56.24(4) 7_566 7_566
Cu2 Cu1 Cu8 56.86(3) 7_566 .
Cu2 Cu1 Cu13 105.52(5) 7_566 7_566
Cu2 Cu1 Cu14 77.40(4) 7_566 7_566
Cu2 Cu1 Cu28 155.67(6) 7_566 7_566
Cu3 Cu1 Cu7 126.02(6) . 7_566
Cu3 Cu1 Cu8 56.55(3) . .
Cu3 Cu1 Cu13 126.22(5) . 7_566
Cu3 Cu1 Cu14 130.18(5) . 7_566
Cu3 Cu1 Cu28 130.34(5) . 7_566
Cu6 Cu1 Cu2 114.18(5) 7_566 7_566
Cu6 Cu1 Cu3 74.49(5) 7_566 .
Cu6 Cu1 Cu7 106.14(5) 7_566 7_566
Cu6 Cu1 Cu8 57.45(4) 7_566 .
Cu6 Cu1 Cu13 56.38(5) 7_566 7_566
Cu6 Cu1 Cu14 155.31(6) 7_566 7_566
Cu6 Cu1 Cu28 77.46(5) 7_566 7_566
Cu7 Cu1 Cu8 78.01(4) 7_566 .
Cu7 Cu1 Cu13 59.05(4) 7_566 7_566
Cu7 Cu1 Cu14 60.80(5) 7_566 7_566
Cu7 Cu1 Cu28 100.72(5) 7_566 7_566
Cu13 Cu1 Cu8 77.86(5) 7_566 .
Cu13 Cu1 Cu14 100.23(5) 7_566 7_566
Cu13 Cu1 Cu28 61.83(4) 7_566 7_566
Cu14 Cu1 Cu8 130.82(5) 7_566 .
Cu28 Cu1 Cu8 131.57(5) 7_566 .
Cu28 Cu1 Cu14 84.37(4) 7_566 7_566
S1 Cu1 Cu2 103.22(7) . 7_566
S1 Cu1 Cu3 55.15(6) . .
S1 Cu1 Cu6 103.47(7) . 7_566
S1 Cu1 Cu7 149.12(7) . 7_566
S1 Cu1 Cu8 111.70(7) . .
S1 Cu1 Cu13 149.98(8) . 7_566
S1 Cu1 Cu14 94.26(7) . 7_566
S1 Cu1 Cu28 93.99(7) . 7_566
Cu1 Cu2 Cu4 106.09(6) 7_566 .
Cu1 Cu2 Cu8 68.85(4) 7_566 .
Cu1 Cu2 Cu12 151.49(6) 7_566 .
Cu1 Cu2 Cu18 84.13(5) 7_566 .
Cu4 Cu2 Cu8 68.80(4) . .
Cu4 Cu2 Cu12 92.39(5) . .
Cu4 Cu2 Cu18 92.34(5) . .
Cu5 Cu2 Cu1 111.54(5) 7_566 7_566
Cu5 Cu2 Cu4 105.47(5) 7_566 .
Cu5 Cu2 Cu8 68.86(4) 7_566 .
Cu5 Cu2 Cu12 83.12(5) 7_566 .
Cu5 Cu2 Cu18 151.10(6) 7_566 .
Cu7 Cu2 Cu1 62.89(5) . 7_566
Cu7 Cu2 Cu4 155.94(6) . .
Cu7 Cu2 Cu5 63.74(4) . 7_566
Cu7 Cu2 Cu8 87.14(4) . .
Cu7 Cu2 Cu12 106.73(6) . .
Cu7 Cu2 Cu18 106.84(5) . .
Cu8 Cu2 Cu18 139.86(5) . .
Cu12 Cu2 Cu8 139.33(5) . .
Cu12 Cu2 Cu18 73.40(4) . .
S2 Cu2 Cu1 124.57(7) . 7_566
S2 Cu2 Cu4 55.53(6) . .
S2 Cu2 Cu5 123.53(7) . 7_566
S2 Cu2 Cu7 148.53(8) . .
S2 Cu2 Cu8 124.34(7) . .
S2 Cu2 Cu12 50.52(6) . .
S2 Cu2 Cu18 50.37(6) . .
Cu1 Cu3 Cu8 68.59(4) . .
Cu1 Cu3 Cu10 92.19(5) . .
Cu1 Cu3 Cu16 91.72(5) . .
Cu4 Cu3 Cu1 105.93(6) 7_566 .
Cu4 Cu3 Cu8 69.13(4) 7_566 .
Cu4 Cu3 Cu10 150.95(6) 7_566 .
Cu4 Cu3 Cu16 82.15(5) 7_566 .
Cu5 Cu3 Cu1 105.38(5) 7_566 .
Cu5 Cu3 Cu4 111.95(5) 7_566 7_566
Cu5 Cu3 Cu8 68.93(4) 7_566 .
Cu5 Cu3 Cu10 83.81(5) 7_566 .
Cu5 Cu3 Cu16 153.00(6) 7_566 .
Cu8 Cu3 Cu10 139.73(5) . .
Cu11 Cu3 Cu1 155.80(6) . .
Cu11 Cu3 Cu4 62.98(5) . 7_566
Cu11 Cu3 Cu5 63.91(5) . 7_566
Cu11 Cu3 Cu8 87.21(5) . .
Cu11 Cu3 Cu10 107.28(6) . .
Cu11 Cu3 Cu16 106.97(5) . .
Cu16 Cu3 Cu8 137.82(5) . .
Cu16 Cu3 Cu10 74.64(5) . .
S1 Cu3 Cu1 55.46(6) . .
S1 Cu3 Cu4 123.91(7) . 7_566
S1 Cu3 Cu5 123.76(8) . 7_566
S1 Cu3 Cu8 124.06(7) . .
S1 Cu3 Cu10 50.21(6) . .
S1 Cu3 Cu11 148.73(8) . .
S1 Cu3 Cu16 50.93(7) . .
Cu2 Cu4 Cu8 56.55(3) . .
Cu2 Cu4 Cu11 125.73(6) . 7_566
Cu2 Cu4 Cu13 126.15(5) . 7_566
Cu2 Cu4 Cu24 131.69(6) . 7_566
Cu2 Cu4 Cu25 128.50(5) . 7_566
Cu3 Cu4 Cu2 73.97(5) 7_566 .
Cu3 Cu4 Cu8 56.59(4) 7_566 .
Cu3 Cu4 Cu11 55.98(4) 7_566 7_566
Cu3 Cu4 Cu13 105.07(5) 7_566 7_566
Cu3 Cu4 Cu24 154.29(6) 7_566 7_566
Cu3 Cu4 Cu25 76.45(5) 7_566 7_566
Cu6 Cu4 Cu2 74.51(5) 7_566 .
Cu6 Cu4 Cu3 113.68(5) 7_566 7_566
Cu6 Cu4 Cu8 57.24(4) 7_566 .
Cu6 Cu4 Cu11 105.65(5) 7_566 7_566
Cu6 Cu4 Cu13 56.28(5) 7_566 7_566
Cu6 Cu4 Cu24 77.85(5) 7_566 7_566
Cu6 Cu4 Cu25 156.93(6) 7_566 7_566
Cu11 Cu4 Cu8 77.64(4) 7_566 .
Cu11 Cu4 Cu13 58.83(4) 7_566 7_566
Cu11 Cu4 Cu24 99.45(5) 7_566 7_566
Cu11 Cu4 Cu25 61.59(5) 7_566 7_566
Cu13 Cu4 Cu8 77.69(4) 7_566 .
Cu13 Cu4 Cu24 60.91(4) 7_566 7_566
Cu13 Cu4 Cu25 101.73(5) 7_566 7_566
Cu24 Cu4 Cu8 131.25(5) 7_566 .
Cu24 Cu4 Cu25 85.21(5) 7_566 7_566
Cu25 Cu4 Cu8 130.17(5) 7_566 .
S2 Cu4 Cu2 55.42(6) . .
S2 Cu4 Cu3 103.85(7) . 7_566
S2 Cu4 Cu6 103.55(8) . 7_566
S2 Cu4 Cu8 111.97(7) . .
S2 Cu4 Cu11 149.54(8) . 7_566
S2 Cu4 Cu13 149.79(8) . 7_566
S2 Cu4 Cu24 94.96(7) . 7_566
S2 Cu4 Cu25 93.32(7) . 7_566
Cu2 Cu5 Cu6 74.74(5) 7_566 .
Cu2 Cu5 Cu7 56.01(4) 7_566 7_566
Cu2 Cu5 Cu8 57.00(3) 7_566 .
Cu2 Cu5 Cu9 76.78(5) 7_566 7_566
Cu2 Cu5 Cu11 105.43(5) 7_566 7_566
Cu2 Cu5 Cu15 155.07(6) 7_566 7_566
Cu3 Cu5 Cu2 113.73(6) 7_566 7_566
Cu3 Cu5 Cu6 74.60(5) 7_566 .
Cu3 Cu5 Cu7 105.37(5) 7_566 7_566
Cu3 Cu5 Cu8 56.89(3) 7_566 .
Cu3 Cu5 Cu9 154.71(6) 7_566 7_566
Cu3 Cu5 Cu11 55.77(4) 7_566 7_566
Cu3 Cu5 Cu15 76.67(5) 7_566 7_566
Cu6 Cu5 Cu7 126.53(5) . 7_566
Cu6 Cu5 Cu8 57.30(4) . .
Cu6 Cu5 Cu9 130.59(5) . 7_566
Cu6 Cu5 Cu11 126.21(5) . 7_566
Cu6 Cu5 Cu15 130.10(5) . 7_566
Cu7 Cu5 Cu8 77.68(4) 7_566 .
Cu7 Cu5 Cu9 60.09(4) 7_566 7_566
Cu7 Cu5 Cu11 59.13(5) 7_566 7_566
Cu7 Cu5 Cu15 99.98(5) 7_566 7_566
Cu9 Cu5 Cu8 130.06(5) 7_566 .
Cu11 Cu5 Cu8 77.48(4) 7_566 .
Cu11 Cu5 Cu9 99.86(5) 7_566 7_566
Cu11 Cu5 Cu15 60.37(4) 7_566 7_566
Cu15 Cu5 Cu8 129.99(5) 7_566 .
Cu15 Cu5 Cu9 85.34(5) 7_566 7_566
S4 Cu5 Cu2 104.04(7) . 7_566
S4 Cu5 Cu3 104.31(7) . 7_566
S4 Cu5 Cu6 55.55(7) . .
S4 Cu5 Cu7 149.25(7) . 7_566
S4 Cu5 Cu8 112.84(7) . .
S4 Cu5 Cu9 94.58(7) . 7_566
S4 Cu5 Cu11 149.43(7) . 7_566
S4 Cu5 Cu15 94.47(7) . 7_566
Cu1 Cu6 Cu4 111.29(6) 7_566 7_566
Cu1 Cu6 Cu5 105.50(5) 7_566 .
Cu1 Cu6 Cu8 68.62(4) 7_566 .
Cu1 Cu6 Cu19 84.52(5) 7_566 .
Cu1 Cu6 Cu22 152.05(6) 7_566 .
Cu4 Cu6 Cu5 105.25(5) 7_566 .
Cu4 Cu6 Cu8 68.74(4) 7_566 .
Cu4 Cu6 Cu19 151.73(6) 7_566 .
Cu4 Cu6 Cu22 83.69(5) 7_566 .
Cu5 Cu6 Cu8 68.14(4) . .
Cu5 Cu6 Cu19 91.98(5) . .
Cu5 Cu6 Cu22 92.23(5) . .
Cu13 Cu6 Cu1 63.13(4) . 7_566
Cu13 Cu6 Cu4 62.99(5) . 7_566
Cu13 Cu6 Cu5 154.63(6) . .
Cu13 Cu6 Cu8 86.49(5) . .
Cu13 Cu6 Cu19 108.43(6) . .
Cu13 Cu6 Cu22 107.73(6) . .
Cu19 Cu6 Cu8 139.43(5) . .
Cu22 Cu6 Cu8 139.12(5) . .
Cu22 Cu6 Cu19 73.23(5) . .
S4 Cu6 Cu1 124.47(7) . 7_566
S4 Cu6 Cu4 123.74(7) . 7_566
S4 Cu6 Cu5 55.49(7) . .
S4 Cu6 Cu8 123.63(7) . .
S4 Cu6 Cu13 149.88(8) . .
S4 Cu6 Cu19 50.10(6) . .
S4 Cu6 Cu22 50.33(6) . .
Cu1 Cu7 Cu5 107.38(5) 7_566 7_566
Cu1 Cu7 Cu9 136.54(5) 7_566 .
Cu1 Cu7 Cu14 62.73(4) 7_566 .
Cu1 Cu7 Cu27 149.41(6) 7_566 .
Cu1 Cu7 Cl1 114.75(7) 7_566 .
Cu2 Cu7 Cu1 60.87(5) . 7_566
Cu2 Cu7 Cu5 60.24(5) . 7_566
Cu2 Cu7 Cu9 80.15(5) . .
Cu2 Cu7 Cu11 110.00(5) . .
Cu2 Cu7 Cu13 110.60(6) . .
Cu2 Cu7 Cu14 80.42(5) . .
Cu2 Cu7 Cu27 148.37(6) . .
Cu2 Cu7 Cl1 101.37(7) . .
Cu5 Cu7 Cu9 63.06(4) 7_566 .
Cu5 Cu7 Cu14 136.43(5) 7_566 .
Cu5 Cu7 Cu27 91.97(5) 7_566 .
Cu9 Cu7 Cu14 94.22(5) . .
Cu9 Cu7 Cu27 73.27(5) . .
Cu11 Cu7 Cu1 107.81(5) . 7_566
Cu11 Cu7 Cu5 60.46(4) . 7_566
Cu11 Cu7 Cu9 102.82(5) . .
Cu11 Cu7 Cu14 161.21(6) . .
Cu11 Cu7 Cu27 61.16(4) . .
Cu11 Cu7 Cl1 135.61(7) . .
Cu13 Cu7 Cu1 60.62(4) . 7_566
Cu13 Cu7 Cu5 107.97(6) . 7_566
Cu13 Cu7 Cu9 161.20(6) . .
Cu13 Cu7 Cu11 59.44(4) . .
Cu13 Cu7 Cu14 102.63(5) . .
Cu13 Cu7 Cu27 91.29(5) . .
Cu13 Cu7 Cl1 135.20(7) . .
Cu14 Cu7 Cu27 117.85(5) . .
Cl1 Cu7 Cu5 115.00(7) . 7_566
Cl1 Cu7 Cu9 52.16(6) . .
Cl1 Cu7 Cu14 52.21(6) . .
Cl1 Cu7 Cu27 75.57(7) . .
Cu1 Cu8 Cu1 180.0 . 7_566
Cu1 Cu8 Cu4 91.57(4) 7_566 7_566
Cu1 Cu8 Cu4 88.43(4) . 7_566
Cu1 Cu8 Cu4 88.43(4) 7_566 .
Cu1 Cu8 Cu4 91.57(4) . .
Cu2 Cu8 Cu1 54.29(4) . 7_566
Cu2 Cu8 Cu1 125.71(4) . .
Cu2 Cu8 Cu1 54.29(4) 7_566 .
Cu2 Cu8 Cu1 125.71(4) 7_566 7_566
Cu2 Cu8 Cu2 180.0 7_566 .
Cu2 Cu8 Cu4 54.64(3) . .
Cu2 Cu8 Cu4 125.36(3) 7_566 .
Cu2 Cu8 Cu4 125.36(3) . 7_566
Cu2 Cu8 Cu4 54.64(3) 7_566 7_566
Cu2 Cu8 Cu5 125.86(3) . .
Cu2 Cu8 Cu5 125.86(3) 7_566 7_566
Cu2 Cu8 Cu5 54.14(3) 7_566 .
Cu2 Cu8 Cu5 54.14(3) . 7_566
Cu2 Cu8 Cu6 108.10(3) . .
Cu2 Cu8 Cu6 108.10(3) 7_566 7_566
Cu2 Cu8 Cu6 71.90(3) 7_566 .
Cu2 Cu8 Cu6 71.91(3) . 7_566
Cu3 Cu8 Cu1 125.14(4) . 7_566
Cu3 Cu8 Cu1 54.86(4) 7_566 7_566
Cu3 Cu8 Cu1 54.85(4) . .
Cu3 Cu8 Cu1 125.14(4) 7_566 .
Cu3 Cu8 Cu2 108.17(4) . .
Cu3 Cu8 Cu2 108.17(4) 7_566 7_566
Cu3 Cu8 Cu2 71.83(4) . 7_566
Cu3 Cu8 Cu2 71.83(4) 7_566 .
Cu3 Cu8 Cu3 180.0 7_566 .
Cu3 Cu8 Cu4 125.73(4) 7_566 7_566
Cu3 Cu8 Cu4 125.72(4) . .
Cu3 Cu8 Cu4 54.27(4) 7_566 .
Cu3 Cu8 Cu4 54.27(4) . 7_566
Cu3 Cu8 Cu5 54.18(3) 7_566 .
Cu3 Cu8 Cu5 125.83(3) . .
Cu3 Cu8 Cu5 125.82(3) 7_566 7_566
Cu3 Cu8 Cu5 54.17(3) . 7_566
Cu3 Cu8 Cu6 71.84(3) . 7_566
Cu3 Cu8 Cu6 108.16(3) 7_566 7_566
Cu3 Cu8 Cu6 108.16(3) . .
Cu3 Cu8 Cu6 71.84(3) 7_566 .
Cu4 Cu8 Cu4 180.0 . 7_566
Cu5 Cu8 Cu1 88.03(3) 7_566 .
Cu5 Cu8 Cu1 88.03(3) . 7_566
Cu5 Cu8 Cu1 91.97(3) 7_566 7_566
Cu5 Cu8 Cu1 91.97(3) . .
Cu5 Cu8 Cu4 92.12(3) . .
Cu5 Cu8 Cu4 87.88(3) 7_566 .
Cu5 Cu8 Cu4 87.88(3) . 7_566
Cu5 Cu8 Cu4 92.12(3) 7_566 7_566
Cu5 Cu8 Cu5 180.0 . 7_566
Cu6 Cu8 Cu1 53.92(3) . 7_566
Cu6 Cu8 Cu1 126.08(3) 7_566 7_566
Cu6 Cu8 Cu1 126.08(3) . .
Cu6 Cu8 Cu1 53.92(3) 7_566 .
Cu6 Cu8 Cu4 125.98(4) 7_566 7_566
Cu6 Cu8 Cu4 54.02(4) 7_566 .
Cu6 Cu8 Cu4 125.98(4) . .
Cu6 Cu8 Cu4 54.02(4) . 7_566
Cu6 Cu8 Cu5 54.57(3) . .
Cu6 Cu8 Cu5 54.57(3) 7_566 7_566
Cu6 Cu8 Cu5 125.43(3) . 7_566
Cu6 Cu8 Cu5 125.43(3) 7_566 .
Cu6 Cu8 Cu6 180.00(4) 7_566 .
Cu7 Cu9 Cu5 56.85(4) . 7_566
Cu7 Cu9 Cu12 95.77(5) . .
Cu12 Cu9 Cu5 76.38(5) . 7_566
Cl1 Cu9 Cu5 117.97(7) . 7_566
Cl1 Cu9 Cu7 61.35(7) . .
Cl1 Cu9 Cu12 105.73(8) . .
S3 Cu9 Cu5 77.90(7) . 7_566
S3 Cu9 Cu7 87.13(7) . .
S3 Cu9 Cu12 146.97(8) . .
S3 Cu9 Cl1 104.48(10) . .
S5 Cu9 Cu5 103.42(7) . 7_566
S5 Cu9 Cu7 144.34(8) . .
S5 Cu9 Cu12 48.76(7) . .
S5 Cu9 Cl1 124.45(10) . .
S5 Cu9 S3 119.82(10) . .
Cu3 Cu10 Cu15 75.33(5) . .
Cu3 Cu10 Cu19 93.48(5) . 7_566
Cu3 Cu10 Cu23 114.45(6) . 7_566
Cu15 Cu10 Cu23 169.52(5) . 7_566
Cu19 Cu10 Cu15 113.75(6) 7_566 .
Cu19 Cu10 Cu23 70.67(5) 7_566 7_566
S1 Cu10 Cu3 55.09(7) . .
S1 Cu10 Cu15 128.28(8) . .
S1 Cu10 Cu19 85.35(7) . 7_566
S1 Cu10 Cu23 60.37(7) . 7_566
S6 Cu10 Cu3 126.08(8) . .
S6 Cu10 Cu15 52.46(7) . .
S6 Cu10 Cu19 95.67(8) . 7_566
S6 Cu10 Cu23 118.72(8) . 7_566
S6 Cu10 S1 178.33(10) . .
Cu3 Cu11 Cu4 61.04(5) . 7_566
Cu3 Cu11 Cu5 60.32(5) . 7_566
Cu3 Cu11 Cu7 110.18(5) . .
Cu3 Cu11 Cu13 110.78(6) . .
Cu3 Cu11 Cu15 79.91(5) . .
Cu3 Cu11 Cu25 79.15(5) . .
Cu3 Cu11 Cu27 148.38(6) . .
Cu3 Cu11 Cl2 99.23(7) . .
Cu4 Cu11 Cu5 107.78(5) 7_566 7_566
Cu4 Cu11 Cu15 136.38(6) 7_566 .
Cu4 Cu11 Cu25 62.66(4) 7_566 .
Cu4 Cu11 Cu27 149.71(6) 7_566 .
Cu4 Cu11 Cl2 113.16(7) 7_566 .
Cu5 Cu11 Cu15 62.80(5) 7_566 .
Cu5 Cu11 Cu25 134.93(5) 7_566 .
Cu5 Cu11 Cu27 92.48(5) 7_566 .
Cu5 Cu11 Cl2 114.28(7) 7_566 .
Cu7 Cu11 Cu4 108.37(5) . 7_566
Cu7 Cu11 Cu5 60.41(4) . 7_566
Cu7 Cu11 Cu15 102.53(5) . .
Cu7 Cu11 Cu25 162.84(6) . .
Cu7 Cu11 Cu27 62.08(4) . .
Cu7 Cu11 Cl2 137.03(7) . .
Cu13 Cu11 Cu4 60.72(5) . 7_566
Cu13 Cu11 Cu5 108.19(6) . 7_566
Cu13 Cu11 Cu7 59.77(4) . .
Cu13 Cu11 Cu15 161.28(6) . .
Cu13 Cu11 Cu25 103.79(5) . .
Cu13 Cu11 Cu27 92.03(5) . .
Cu13 Cu11 Cl2 136.22(7) . .
Cu15 Cu11 Cu25 93.15(5) . .
Cu27 Cu11 Cu15 72.81(5) . .
Cu27 Cu11 Cu25 117.45(5) . .
Cl2 Cu11 Cu15 51.91(6) . .
Cl2 Cu11 Cu25 50.70(6) . .
Cl2 Cu11 Cu27 76.35(7) . .
Cu2 Cu12 Cu9 76.17(5) . .
Cu2 Cu12 Cu20 114.08(6) . 7_566
Cu2 Cu12 Cu22 93.45(5) . 7_566
Cu20 Cu12 Cu9 169.35(5) 7_566 .
Cu22 Cu12 Cu9 115.24(6) 7_566 .
Cu22 Cu12 Cu20 68.45(5) 7_566 7_566
S2 Cu12 Cu2 55.83(6) . .
S2 Cu12 Cu9 129.59(8) . .
S2 Cu12 Cu20 59.57(7) . 7_566
S2 Cu12 Cu22 84.57(7) . 7_566
S5 Cu12 Cu2 127.57(8) . .
S5 Cu12 Cu9 52.56(7) . .
S5 Cu12 Cu20 117.82(8) . 7_566
S5 Cu12 Cu22 98.46(8) . 7_566
S5 Cu12 S2 175.02(10) . .
Cu1 Cu13 Cu24 136.90(6) 7_566 .
Cu1 Cu13 Cu28 61.80(5) 7_566 .
Cu1 Cu13 Cu30 92.77(5) 7_566 .
Cu4 Cu13 Cu1 107.57(6) 7_566 7_566
Cu4 Cu13 Cu24 62.42(5) 7_566 .
Cu4 Cu13 Cu28 135.89(6) 7_566 .
Cu4 Cu13 Cu30 153.29(6) 7_566 .
Cu6 Cu13 Cu1 60.48(4) . 7_566
Cu6 Cu13 Cu4 60.73(4) . 7_566
Cu6 Cu13 Cu7 110.59(6) . .
Cu6 Cu13 Cu11 110.67(6) . .
Cu6 Cu13 Cu24 80.61(5) . .
Cu6 Cu13 Cu28 79.24(5) . .
Cu6 Cu13 Cu30 145.95(6) . .
Cu6 Cu13 Cl3 100.78(7) . .
Cu7 Cu13 Cu1 60.33(4) . 7_566
Cu7 Cu13 Cu4 108.96(6) . 7_566
Cu7 Cu13 Cu24 161.22(6) . .
Cu7 Cu13 Cu28 101.56(6) . .
Cu7 Cu13 Cu30 65.96(5) . .
Cu7 Cu13 Cl3 134.93(7) . .
Cu11 Cu13 Cu1 108.64(6) . 7_566
Cu11 Cu13 Cu4 60.45(5) . 7_566
Cu11 Cu13 Cu7 60.79(5) . .
Cu11 Cu13 Cu24 101.57(6) . .
Cu11 Cu13 Cu28 161.60(6) . .
Cu11 Cu13 Cu30 97.13(5) . .
Cu11 Cu13 Cl3 135.13(7) . .
Cu24 Cu13 Cu28 95.24(6) . .
Cu24 Cu13 Cu30 113.46(6) . .
Cu28 Cu13 Cu30 69.00(5) . .
Cl3 Cu13 Cu1 114.56(7) . 7_566
Cl3 Cu13 Cu4 114.46(7) . 7_566
Cl3 Cu13 Cu24 52.33(6) . .
Cl3 Cu13 Cu28 52.95(6) . .
Cl3 Cu13 Cu30 69.86(6) . .
Cu1 Cu14 Cu18 77.44(4) 7_566 .
Cu7 Cu14 Cu1 56.47(4) . 7_566
Cu7 Cu14 Cu18 95.25(5) . .
Cl1 Cu14 Cu1 117.52(7) . 7_566
Cl1 Cu14 Cu7 61.26(6) . .
Cl1 Cu14 Cu18 104.34(7) . .
S9 Cu14 Cu1 103.21(8) . 7_566
S9 Cu14 Cu7 143.33(8) . .
S9 Cu14 Cu18 48.39(7) . .
S9 Cu14 Cl1 124.49(9) . .
S11 Cu14 Cu1 80.14(7) . 7_566
S11 Cu14 Cu7 90.12(7) . .
S11 Cu14 Cu18 148.80(8) . .
S11 Cu14 Cl1 105.17(10) . .
S11 Cu14 S9 118.18(10) . .
Cu10 Cu15 Cu5 77.27(5) . 7_566
Cu11 Cu15 Cu5 56.83(4) . 7_566
Cu11 Cu15 Cu10 96.10(5) . .
Cl2 Cu15 Cu5 118.93(8) . 7_566
Cl2 Cu15 Cu10 103.02(8) . .
Cl2 Cu15 Cu11 62.57(7) . .
S3 Cu15 Cu5 78.14(7) . 7_566
S3 Cu15 Cu10 148.14(8) . .
S3 Cu15 Cu11 87.07(7) . .
S3 Cu15 Cl2 106.49(10) . .
S3 Cu15 S6 119.42(10) . .
S6 Cu15 Cu5 102.52(8) . 7_566
S6 Cu15 Cu10 48.46(7) . .
S6 Cu15 Cu11 144.13(8) . .
S6 Cu15 Cl2 123.14(10) . .
Cu3 Cu16 Cu17 113.84(5) . 7_566
Cu3 Cu16 Cu18 95.10(5) . 7_566
Cu3 Cu16 Cu25 77.13(5) . .
Cu18 Cu16 Cu17 71.53(4) 7_566 7_566
Cu18 Cu16 Cu25 116.50(6) 7_566 .
Cu25 Cu16 Cu17 166.62(5) . 7_566
S1 Cu16 Cu3 55.51(6) . .
S1 Cu16 Cu17 59.11(7) . 7_566
S1 Cu16 Cu18 86.46(7) . 7_566
S1 Cu16 Cu25 129.59(8) . .
S7 Cu16 Cu3 129.70(8) . .
S7 Cu16 Cu17 116.20(8) . 7_566
S7 Cu16 Cu18 95.69(8) . 7_566
S7 Cu16 Cu25 54.22(7) . .
S7 Cu16 S1 173.93(10) . .
Cu23 Cu17 Cu16 96.90(6) . 7_566
S1 Cu17 Cu16 47.58(6) 7_566 7_566
S1 Cu17 Cu23 58.25(6) 7_566 .
S9 Cu17 Cu16 94.40(8) . 7_566
S9 Cu17 Cu23 130.82(8) . .
S9 Cu17 S1 98.88(9) . 7_566
S9 Cu17 S13 167.04(11) . .
S13 Cu17 Cu16 98.13(8) . 7_566
S13 Cu17 Cu23 50.80(7) . .
S13 Cu17 S1 92.04(9) . 7_566
Cu2 Cu18 Cu14 75.98(4) . .
Cu2 Cu18 Cu16 92.39(5) . 7_566
Cu2 Cu18 Cu21 114.00(5) . 7_566
Cu14 Cu18 Cu21 168.65(5) . 7_566
Cu16 Cu18 Cu14 113.70(5) 7_566 .
Cu16 Cu18 Cu21 72.50(4) 7_566 7_566
S2 Cu18 Cu2 55.81(6) . .
S2 Cu18 Cu14 129.70(8) . .
S2 Cu18 Cu16 84.10(7) . 7_566
S2 Cu18 Cu21 58.86(7) . 7_566
S2 Cu18 S9 177.37(10) . .
S9 Cu18 Cu2 126.55(8) . .
S9 Cu18 Cu14 52.18(7) . .
S9 Cu18 Cu16 96.74(8) . 7_566
S9 Cu18 Cu21 118.99(8) . 7_566
Cu6 Cu19 Cu10 93.16(5) . 7_566
Cu6 Cu19 Cu26 113.84(5) . 7_566
Cu6 Cu19 Cu28 75.04(5) . .
Cu10 Cu19 Cu26 71.26(4) 7_566 7_566
Cu10 Cu19 Cu28 112.34(5) 7_566 .
Cu28 Cu19 Cu26 170.63(5) . 7_566
S4 Cu19 Cu6 55.54(7) . .
S4 Cu19 Cu10 85.32(8) . 7_566
S4 Cu19 Cu26 59.27(7) . 7_566
S4 Cu19 Cu28 128.71(8) . .
S8 Cu19 Cu6 125.56(9) . .
S8 Cu19 Cu10 96.27(8) . 7_566
S8 Cu19 Cu26 119.98(8) . 7_566
S8 Cu19 Cu28 51.84(7) . .
S8 Cu19 S4 177.92(10) . .
Cu21 Cu20 Cu12 96.16(6) . 7_566
S2 Cu20 Cu12 47.41(6) 7_566 7_566
S2 Cu20 Cu21 59.04(6) 7_566 .
S10 Cu20 Cu12 98.59(8) . 7_566
S10 Cu20 Cu21 130.94(9) . .
S10 Cu20 S2 100.50(9) . 7_566
S10 Cu20 S15 164.22(11) . .
S15 Cu20 Cu12 96.44(8) . 7_566
S15 Cu20 Cu21 51.41(8) . .
S15 Cu20 S2 93.19(9) . 7_566
Cu20 Cu21 Cu18 93.60(5) . 7_566
S2 Cu21 Cu18 45.40(6) 7_566 7_566
S2 Cu21 Cu20 56.83(6) 7_566 .
S7 Cu21 Cu18 90.17(8) . 7_566
S7 Cu21 Cu20 130.70(8) . .
S7 Cu21 S2 95.20(8) . 7_566
S7 Cu21 S15 172.49(11) . .
S15 Cu21 Cu18 96.96(8) . 7_566
S15 Cu21 Cu20 51.39(7) . .
S15 Cu21 S2 91.49(9) . 7_566
Cu6 Cu22 Cu12 93.23(6) . 7_566
Cu6 Cu22 Cu24 75.61(5) . .
Cu6 Cu22 Cu29 114.05(5) . 7_566
Cu12 Cu22 Cu24 113.81(5) 7_566 .
Cu12 Cu22 Cu29 69.20(4) 7_566 7_566
Cu29 Cu22 Cu24 170.08(5) 7_566 .
S4 Cu22 Cu6 56.04(7) . .
S4 Cu22 Cu12 84.23(8) . 7_566
S4 Cu22 Cu24 129.70(8) . .
S4 Cu22 Cu29 59.15(7) . 7_566
S4 Cu22 S10 175.73(11) . .
S10 Cu22 Cu6 125.91(9) . .
S10 Cu22 Cu12 99.21(9) . 7_566
S10 Cu22 Cu24 51.18(7) . .
S10 Cu22 Cu29 119.61(8) . 7_566
Cu17 Cu23 Cu10 93.71(6) . 7_566
S1 Cu23 Cu10 46.85(6) 7_566 7_566
S1 Cu23 Cu17 56.51(6) 7_566 .
S8 Cu23 Cu10 95.25(8) . 7_566
S8 Cu23 Cu17 130.31(9) . .
S8 Cu23 S1 97.98(9) . 7_566
S8 Cu23 S13 169.25(11) . .
S13 Cu23 Cu10 95.29(9) . 7_566
S13 Cu23 Cu17 50.90(7) . .
S13 Cu23 S1 90.78(9) . 7_566
Cu4 Cu24 Cu22 76.27(5) 7_566 .
Cu13 Cu24 Cu4 56.67(4) . 7_566
Cu13 Cu24 Cu22 94.75(5) . .
Cl3 Cu24 Cu4 117.44(7) . 7_566
Cl3 Cu24 Cu13 61.09(7) . .
Cl3 Cu24 Cu22 103.83(8) . .
S10 Cu24 Cu4 103.58(8) . 7_566
S10 Cu24 Cu13 142.12(8) . .
S10 Cu24 Cu22 47.44(7) . .
S10 Cu24 Cl3 122.08(10) . .
S10 Cu24 S12 116.84(10) . .
S12 Cu24 Cu4 79.75(7) . 7_566
S12 Cu24 Cu13 92.77(8) . .
S12 Cu24 Cu22 145.17(9) . .
S12 Cu24 Cl3 109.55(10) . .
Cu11 Cu25 Cu4 55.75(4) . 7_566
Cu16 Cu25 Cu4 76.68(5) . 7_566
Cu16 Cu25 Cu11 95.99(5) . .
Cl2 Cu25 Cu4 117.82(8) . 7_566
Cl2 Cu25 Cu11 62.29(7) . .
Cl2 Cu25 Cu16 106.11(8) . .
S7 Cu25 Cu4 102.80(8) . 7_566
S7 Cu25 Cu11 145.19(8) . .
S7 Cu25 Cu16 49.86(7) . .
S7 Cu25 Cl2 126.61(10) . .
S12 Cu25 Cu4 79.07(7) . 7_566
S12 Cu25 Cu11 89.89(8) . .
S12 Cu25 Cu16 145.78(9) . .
S12 Cu25 Cl2 106.44(10) . .
S12 Cu25 S7 114.42(10) . .
Cu29 Cu26 Cu19 94.51(5) . 7_566
S4 Cu26 Cu19 45.90(6) 7_566 7_566
S4 Cu26 Cu29 57.64(6) 7_566 .
S6 Cu26 Cu19 92.67(8) . 7_566
S6 Cu26 Cu29 131.17(8) . .
S6 Cu26 S4 96.99(9) . 7_566
S6 Cu26 S16 167.99(12) . .
S16 Cu26 Cu19 98.91(9) . 7_566
S16 Cu26 Cu29 51.29(8) . .
S16 Cu26 S4 93.35(10) . 7_566
Cu11 Cu27 Cu7 56.75(5) . .
S3 Cu27 Cu7 89.12(8) . .
S3 Cu27 Cu11 89.76(8) . .
S3 Cu27 S14 165.51(11) . .
S14 Cu27 Cu7 103.94(8) . .
S14 Cu27 Cu11 102.58(8) . .
Cu1 Cu28 Cu13 56.36(4) 7_566 .
Cu1 Cu28 Cu19 77.83(4) 7_566 .
Cu13 Cu28 Cu19 95.77(5) . .
Cl3 Cu28 Cu1 116.27(7) . 7_566
Cl3 Cu28 Cu13 60.11(7) . .
Cl3 Cu28 Cu19 104.45(7) . .
S8 Cu28 Cu1 104.07(8) . 7_566
S8 Cu28 Cu13 143.46(8) . .
S8 Cu28 Cu19 47.88(7) . .
S8 Cu28 Cl3 124.42(10) . .
S11 Cu28 Cu1 80.53(7) . 7_566
S11 Cu28 Cu13 89.63(8) . .
S11 Cu28 Cu19 149.65(8) . .
S11 Cu28 Cl3 104.11(10) . .
S11 Cu28 S8 119.46(10) . .
Cu26 Cu29 Cu22 95.28(5) . 7_566
S4 Cu29 Cu22 46.18(6) 7_566 7_566
S4 Cu29 Cu26 58.44(6) 7_566 .
S5 Cu29 Cu22 95.98(8) . 7_566
S5 Cu29 Cu26 131.27(8) . .
S5 Cu29 S4 99.40(9) . 7_566
S5 Cu29 S16 164.41(12) . .
S16 Cu29 Cu22 99.07(9) . 7_566
S16 Cu29 Cu26 51.28(8) . .
S16 Cu29 S4 93.96(10) . 7_566
S11 Cu30 Cu13 86.46(8) . .
S14 Cu30 Cu13 93.26(9) . .
S14 Cu30 S11 179.71(14) . .
S14 Cu31 S12 177.39(12) . .
Cu9 Cl1 Cu7 66.49(7) . .
Cu9 Cl1 Cu14 116.55(10) . .
Cu14 Cl1 Cu7 66.53(7) . .
Cu15 Cl2 Cu11 65.51(7) . .
Cu25 Cl2 Cu11 67.01(7) . .
Cu25 Cl2 Cu15 116.82(10) . .
Cu24 Cl3 Cu13 66.57(7) . .
Cu24 Cl3 Cu28 117.27(10) . .
Cu28 Cl3 Cu13 66.93(7) . .
Cu1 S1 Cu17 117.56(10) . 7_566
Cu1 S1 Cu23 117.40(10) . 7_566
Cu3 S1 Cu1 69.39(7) . .
Cu3 S1 Cu17 145.20(10) . 7_566
Cu3 S1 Cu23 145.37(10) . 7_566
Cu10 S1 Cu1 118.62(10) . .
Cu10 S1 Cu3 74.70(8) . .
Cu10 S1 Cu16 98.05(10) . .
Cu10 S1 Cu17 120.41(10) . 7_566
Cu10 S1 Cu23 72.78(8) . 7_566
Cu16 S1 Cu1 116.36(10) . .
Cu16 S1 Cu3 73.56(8) . .
Cu16 S1 Cu17 73.30(7) . 7_566
Cu16 S1 Cu23 122.55(10) . 7_566
Cu17 S1 Cu23 65.24(6) 7_566 7_566
Cu2 S2 Cu4 69.05(7) . .
Cu2 S2 Cu20 143.95(10) . 7_566
Cu2 S2 Cu21 148.00(10) . 7_566
Cu4 S2 Cu20 116.20(10) . 7_566
Cu4 S2 Cu21 118.62(10) . 7_566
Cu12 S2 Cu2 73.65(8) . .
Cu12 S2 Cu4 117.70(10) . .
Cu12 S2 Cu20 73.02(7) . 7_566
Cu12 S2 Cu21 119.57(9) . 7_566
Cu18 S2 Cu2 73.81(8) . .
Cu18 S2 Cu4 117.89(10) . .
Cu18 S2 Cu12 96.16(10) . .
Cu18 S2 Cu20 123.15(10) . 7_566
Cu18 S2 Cu21 75.74(8) . 7_566
Cu20 S2 Cu21 64.13(6) 7_566 7_566
Cu15 S3 Cu9 116.30(11) . .
Cu27 S3 Cu9 97.10(9) . .
Cu27 S3 Cu15 96.33(9) . .
C13 S3 Cu9 115.8(3) . .
C13 S3 Cu15 117.1(3) . .
C13 S3 Cu27 109.7(3) . .
Cu5 S4 Cu6 68.96(7) . .
Cu5 S4 Cu26 116.98(10) . 7_566
Cu5 S4 Cu29 116.47(10) . 7_566
Cu6 S4 Cu26 147.00(10) . 7_566
Cu6 S4 Cu29 145.80(10) . 7_566
Cu19 S4 Cu5 117.98(10) . .
Cu19 S4 Cu6 74.36(8) . .
Cu19 S4 Cu26 74.83(8) . 7_566
Cu19 S4 Cu29 121.97(10) . 7_566
Cu22 S4 Cu5 117.67(10) . .
Cu22 S4 Cu6 73.63(8) . .
Cu22 S4 Cu19 96.50(10) . .
Cu22 S4 Cu26 121.59(10) . 7_566
Cu22 S4 Cu29 74.66(8) . 7_566
Cu29 S4 Cu26 63.92(7) 7_566 7_566
Cu12 S5 Cu9 78.68(8) . .
Cu12 S5 Cu29 96.32(10) . .
Cu29 S5 Cu9 114.26(11) . .
C9 S5 Cu9 125.1(4) . .
C9 S5 Cu12 112.1(3) . .
C9 S5 Cu29 117.4(4) . .
Cu10 S6 Cu15 79.08(8) . .
Cu10 S6 Cu26 100.36(11) . .
Cu26 S6 Cu15 115.29(11) . .
C1 S6 Cu10 114.2(3) . .
C1 S6 Cu15 121.8(3) . .
C1 S6 Cu26 116.9(3) . .
Cu16 S7 Cu21 101.37(10) . .
Cu16 S7 Cu25 75.92(8) . .
Cu21 S7 Cu25 115.95(11) . .
C17 S7 Cu16 110.4(3) . .
C17 S7 Cu21 117.4(3) . .
C17 S7 Cu25 123.2(3) . .
Cu19 S8 Cu23 97.81(11) . .
Cu19 S8 Cu28 80.28(9) . .
Cu23 S8 Cu28 114.12(11) . .
C45 S8 Cu19 113.1(4) . .
C45 S8 Cu23 116.3(4) . .
C45 S8 Cu28 124.7(4) . .
Cu17 S9 Cu14 114.59(10) . .
Cu18 S9 Cu14 79.43(9) . .
Cu18 S9 Cu17 97.32(10) . .
C33 S9 Cu14 122.1(3) . .
C33 S9 Cu17 119.4(3) . .
C33 S9 Cu18 111.6(3) . .
Cu20 S10 Cu24 113.69(11) . .
Cu22 S10 Cu20 93.75(11) . .
Cu22 S10 Cu24 81.39(9) . .
C49 S10 Cu20 119.2(4) . .
C49 S10 Cu22 111.7(4) . .
C49 S10 Cu24 123.8(4) . .
Cu28 S11 Cu14 113.12(11) . .
Cu30 S11 Cu14 100.01(10) . .
Cu30 S11 Cu28 97.41(10) . .
C41 S11 Cu14 115.7(3) . .
C41 S11 Cu28 116.6(3) . .
C41 S11 Cu30 110.9(4) . .
Cu24 S12 Cu25 115.11(11) . .
Cu31 S12 Cu24 95.13(11) . .
Cu31 S12 Cu25 98.96(11) . .
C25 S12 Cu24 118.2(4) . .
C25 S12 Cu25 114.5(4) . .
C25 S12 Cu31 111.0(4) . .
Cu23 S13 Cu17 78.29(9) . .
C37 S13 Cu17 111.6(4) . .
C37 S13 Cu23 113.5(3) . .
Cu30 S14 Cu27 91.81(11) . .
Cu31 S14 Cu27 93.76(11) . .
Cu31 S14 Cu30 102.61(11) . .
C29 S14 Cu27 120.3(4) . .
C29 S14 Cu30 120.3(4) . .
C29 S14 Cu31 121.5(4) . .
Cu20 S15 Cu21 77.19(9) . .
C21 S15 Cu20 111.7(4) . .
C21 S15 Cu21 115.8(4) . .
Cu26 S16 Cu29 77.43(10) . .
C5 S16 Cu26 111.2(4) . .
C5 S16 Cu29 110.6(4) . .
C2 C1 S6 107.1(7) . .
C2 C1 C3 109.5(9) . .
C3 C1 S6 108.3(7) . .
C4 C1 S6 106.9(7) . .
C4 C1 C2 113.6(9) . .
C4 C1 C3 111.1(9) . .
C6 C5 S16 106.0(10) . .
C7 C5 S16 110.0(8) . .
C7 C5 C6 110.4(13) . .
C7 C5 C8 112.4(13) . .
C8 C5 S16 107.0(11) . .
C8 C5 C6 110.7(11) . .
C10 C9 S5 107.7(6) . .
C11 C9 S5 109.2(7) . .
C11 C9 C10 110.7(8) . .
C11 C9 C12 111.2(9) . .
C12 C9 S5 106.8(7) . .
C12 C9 C10 111.2(9) . .
C14 C13 S3 107.8(6) . .
C14 C13 C15 109.9(8) . .
C15 C13 S3 107.6(7) . .
C16 C13 S3 108.7(6) . .
C16 C13 C14 111.6(9) . .
C16 C13 C15 111.2(8) . .
C18 C17 S7 106.4(7) . .
C18 C17 C19 113.0(9) . .
C19 C17 S7 106.2(7) . .
C20 C17 S7 108.2(7) . .
C20 C17 C18 111.5(9) . .
C20 C17 C19 111.2(9) . .
C22 C21 S15 111.0(8) . .
C22 C21 C23 106.1(11) . .
C23 C21 S15 103.7(8) . .
C24 C21 S15 110.4(9) . .
C24 C21 C22 112.2(12) . .
C24 C21 C23 113.0(11) . .
C26 C25 S12 108.5(8) . .
C26 C25 C27 111.6(10) . .
C27 C25 S12 106.2(7) . .
C28 C25 S12 107.1(8) . .
C28 C25 C26 110.2(10) . .
C28 C25 C27 112.9(10) . .
C30 C29 S14 107.2(8) . .
C31 C29 S14 107.3(9) . .
C31 C29 C30 111.4(12) . .
C31 C29 C32 111.8(12) . .
C32 C29 S14 107.1(9) . .
C32 C29 C30 111.6(12) . .
C34 C33 S9 109.2(7) . .
C34 C33 C36 109.1(9) . .
C35 C33 S9 107.5(7) . .
C35 C33 C34 110.7(9) . .
C35 C33 C36 112.6(10) . .
C36 C33 S9 107.7(7) . .
C38 C37 S13 106.3(7) . .
C39 C37 S13 107.0(8) . .
C39 C37 C38 110.7(9) . .
C39 C37 C40 110.5(9) . .
C40 C37 S13 111.5(7) . .
C40 C37 C38 110.7(10) . .
C42 C41 S11 105.7(7) . .
C43 C41 S11 108.7(7) . .
C43 C41 C42 112.8(9) . .
C43 C41 C44 110.7(9) . .
C44 C41 S11 108.7(7) . .
C44 C41 C42 110.0(9) . .
C46 C45 S8 107.2(8) . .
C47 C45 S8 108.8(8) . .
C47 C45 C46 107.7(11) . .
C48 C45 S8 107.6(9) . .
C48 C45 C46 113.0(13) . .
C48 C45 C47 112.4(13) . .
C50 C49 S10 106.3(8) . .
C51 C49 S10 109.2(8) . .
C51 C49 C50 110.1(11) . .
C52 C49 S10 108.6(9) . .
C52 C49 C50 112.2(12) . .
C52 C49 C51 110.3(10) . .
Cl5 C53 Cl4 111.5(6) . .
Cl5 C53 Cl6 111.9(6) . .
Cl6 C53 Cl4 108.6(5) . .
Cl7 C55 Cl9 118.5(5) . .
Cl8 C55 Cl7 120.9(5) . .
Cl8 C55 Cl9 120.1(5) . .
Cl10 C54 Cl11 105(3) . .
Cl10 C54 Cl12 98(3) . .
Cl11 C54 Cl12 105(3) . .
Cl13 C56 Cl14 101.0(14) . .
Cl13 C56 Cl15 106.1(15) . .
Cl14 C56 Cl15 109.9(16) . .

loop_
_geom_bond_atom_site_label_1
_geom_bond_atom_site_label_2
_geom_bond_distance
_geom_bond_site_symmetry_2
Cu1 Cu2 2.6215(17) 7_566
Cu1 Cu3 2.6445(17) .
Cu1 Cu6 2.6133(17) 7_566
Cu1 Cu7 2.6714(17) 7_566
Cu1 Cu8 3.0109(14) .
Cu1 Cu13 2.6793(17) 7_566
Cu1 Cu14 2.8486(17) 7_566
Cu1 Cu28 2.8362(19) 7_566
Cu1 S1 2.327(2) .
Cu2 Cu4 2.6421(17) .
Cu2 Cu5 2.6123(17) 7_566
Cu2 Cu7 2.4951(16) .
Cu2 Cu8 2.7033(13) .
Cu2 Cu12 2.7013(16) .
Cu2 Cu18 2.7043(19) .
Cu2 S2 2.329(2) .
Cu3 Cu4 2.6244(17) 7_566
Cu3 Cu5 2.6121(17) 7_566
Cu3 Cu8 2.6985(13) .
Cu3 Cu10 2.7271(17) .
Cu3 Cu11 2.4859(16) .
Cu3 Cu16 2.6978(19) .
Cu3 S1 2.318(2) .
Cu4 Cu6 2.6229(18) 7_566
Cu4 Cu8 3.0206(13) .
Cu4 Cu11 2.6719(17) 7_566
Cu4 Cu13 2.6790(18) 7_566
Cu4 Cu24 2.8422(19) 7_566
Cu4 Cu25 2.8716(17) 7_566
Cu4 S2 2.332(2) .
Cu5 Cu6 2.6392(17) .
Cu5 Cu7 2.6987(17) 7_566
Cu5 Cu8 3.0062(14) .
Cu5 Cu9 2.8736(17) 7_566
Cu5 Cu11 2.7000(17) 7_566
Cu5 Cu15 2.8687(17) 7_566
Cu5 S4 2.330(3) .
Cu6 Cu8 2.7256(14) .
Cu6 Cu13 2.5011(17) .
Cu6 Cu19 2.7234(17) .
Cu6 Cu22 2.6971(17) .
Cu6 S4 2.332(3) .
Cu7 Cu9 2.7942(17) .
Cu7 Cu11 2.6636(19) .
Cu7 Cu13 2.6368(17) .
Cu7 Cu14 2.7974(19) .
Cu7 Cu27 2.8143(18) .
Cu7 Cl1 2.674(3) .
Cu9 Cu12 2.8292(17) .
Cu9 Cl1 2.406(3) .
Cu9 S3 2.295(2) .
Cu9 S5 2.291(3) .
Cu10 Cu15 2.8440(18) .
Cu10 Cu19 2.8212(18) 7_566
Cu10 Cu23 2.8445(18) 7_566
Cu10 S1 2.173(2) .
Cu10 S6 2.168(3) .
Cu11 Cu13 2.6277(17) .
Cu11 Cu15 2.8037(18) .
Cu11 Cu25 2.8434(19) .
Cu11 Cu27 2.7899(18) .
Cu11 Cl2 2.734(3) .
Cu12 Cu20 2.8225(18) 7_566
Cu12 Cu22 2.8162(18) 7_566
Cu12 S2 2.173(2) .
Cu12 S5 2.170(3) .
Cu13 Cu24 2.8022(17) .
Cu13 Cu28 2.8369(18) .
Cu13 Cu30 3.0531(19) .
Cu13 Cl3 2.673(3) .
Cu14 Cu18 2.8565(19) .
Cu14 Cl1 2.410(3) .
Cu14 S9 2.295(3) .
Cu14 S11 2.291(3) .
Cu15 Cl2 2.425(3) .
Cu15 S3 2.286(3) .
Cu15 S6 2.297(3) .
Cu16 Cu17 2.8335(18) 7_566
Cu16 Cu18 2.7573(18) 7_566
Cu16 Cu25 2.7652(18) .
Cu16 S1 2.184(3) .
Cu16 S7 2.179(3) .
Cu17 Cu23 2.7641(17) .
Cu17 S1 2.539(3) 7_566
Cu17 S9 2.180(3) .
Cu17 S13 2.191(3) .
Cu18 Cu21 2.9522(19) 7_566
Cu18 S2 2.169(3) .
Cu18 S9 2.173(3) .
Cu19 Cu26 2.916(2) 7_566
Cu19 Cu28 2.8788(19) .
Cu19 S4 2.170(3) .
Cu19 S8 2.166(3) .
Cu20 Cu21 2.7359(18) .
Cu20 S2 2.545(3) 7_566
Cu20 S10 2.181(3) .
Cu20 S15 2.193(3) .
Cu21 S2 2.607(2) 7_566
Cu21 S7 2.189(3) .
Cu21 S15 2.193(3) .
Cu22 Cu24 2.905(2) .
Cu22 Cu29 2.892(2) 7_566
Cu22 S4 2.164(2) .
Cu22 S10 2.164(3) .
Cu23 S1 2.588(3) 7_566
Cu23 S8 2.182(3) .
Cu23 S13 2.188(3) .
Cu24 Cl3 2.417(3) .
Cu24 S10 2.289(3) .
Cu24 S12 2.291(3) .
Cu25 Cl2 2.390(3) .
Cu25 S7 2.313(3) .
Cu25 S12 2.293(3) .
Cu26 Cu29 2.737(2) .
Cu26 S4 2.597(3) 7_566
Cu26 S6 2.185(3) .
Cu26 S16 2.188(3) .
Cu27 S3 2.168(3) .
Cu27 S14 2.177(3) .
Cu28 Cl3 2.461(3) .
Cu28 S8 2.297(3) .
Cu28 S11 2.284(3) .
Cu29 S4 2.574(3) 7_566
Cu29 S5 2.182(3) .
Cu29 S16 2.189(3) .
Cu30 S11 2.162(3) .
Cu30 S14 2.161(3) .
Cu31 S12 2.150(3) .
Cu31 S14 2.147(3) .
S3 C13 1.852(9) .
S5 C9 1.864(9) .
S6 C1 1.855(9) .
S7 C17 1.877(9) .
S8 C45 1.858(9) .
S9 C33 1.844(9) .
S10 C49 1.862(10) .
S11 C41 1.859(10) .
S12 C25 1.886(10) .
S13 C37 1.832(10) .
S14 C29 1.842(10) .
S15 C21 1.844(10) .
S16 C5 1.866(13) .
C1 C2 1.498(14) .
C1 C3 1.523(15) .
C1 C4 1.487(14) .
C5 C6 1.538(18) .
C5 C7 1.497(19) .
C5 C8 1.504(18) .
C9 C10 1.547(14) .
C9 C11 1.499(14) .
C9 C12 1.500(14) .
C13 C14 1.519(12) .
C13 C15 1.525(14) .
C13 C16 1.495(13) .
C17 C18 1.504(14) .
C17 C19 1.511(14) .
C17 C20 1.495(14) .
C21 C22 1.492(16) .
C21 C23 1.566(16) .
C21 C24 1.465(18) .
C25 C26 1.518(15) .
C25 C27 1.535(15) .
C25 C28 1.504(16) .
C29 C30 1.533(15) .
C29 C31 1.489(18) .
C29 C32 1.510(19) .
C33 C34 1.517(14) .
C33 C35 1.498(14) .
C33 C36 1.526(15) .
C37 C38 1.521(14) .
C37 C39 1.511(14) .
C37 C40 1.512(16) .
C41 C42 1.528(15) .
C41 C43 1.504(14) .
C41 C44 1.512(14) .
C45 C46 1.508(16) .
C45 C47 1.482(17) .
C45 C48 1.443(17) .
C49 C50 1.511(16) .
C49 C51 1.498(16) .
C49 C52 1.487(17) .
Cl4 C53 1.724(7) .
Cl5 C53 1.716(7) .
Cl6 C53 1.721(7) .
Cl7 C55 1.654(11) .
Cl8 C55 1.633(11) .
Cl9 C55 1.661(11) .
Cl10 C54 1.70(3) .
Cl11 C54 1.70(3) .
Cl12 C54 1.70(3) .
Cl13 C56 1.748(17) .
Cl14 C56 1.749(17) .
Cl15 C56 1.754(17) .
